data_7126389
loop_
_publ_author_name
'Errulat, Dylan'
'Gabidullin, Bulat'
'Mansikkam\"aki, Akseli'
'Murugesu, Muralee'

_publ_section_title
;
 Two heads are better than one: improving magnetic relaxation in the
 dysprosium metallocene upon dimerization by use of an exceptionally
 weakly-coordinating anion.
;
_journal_issue 44
_journal_name_full 'Chemical communications (Cambridge, England)'
_journal_page_first 5937
_journal_page_last 5940
_journal_paper_doi 10.1039/d0cc01980a
_journal_volume 56
_journal_year 2020
_chemical_formula_sum 'C101 H104 Al B Dy2 F36 O4'
_chemical_formula_weight 2428.63
_space_group_crystal_system monoclinic
_space_group_IT_number 14
_space_group_name_Hall '-P 2ybc'
_space_group_name_H-M_alt 'P 1 21/c 1'
_atom_sites_solution_hydrogens geom
_audit_creation_method SHELXL-2014/7
_audit_update_record
;
2020-01-21 deposited with the CCDC.	2020-04-16 downloaded from the CCDC.
;
_cell_angle_alpha 90
_cell_angle_beta 101.8170(10)
_cell_angle_gamma 90
_cell_formula_units_Z 4
_cell_length_a 15.5064(11)
_cell_length_b 21.8874(16)
_cell_length_c 31.229(2)
_cell_measurement_reflns_used 9749
_cell_measurement_temperature 200(2)
_cell_measurement_theta_max 28.31
_cell_measurement_theta_min 2.27
_cell_volume 10374.3(12)
_computing_cell_refinement 'APEX II (Bruker, 2009)'
_computing_data_collection 'APEX II (Bruker, 2009)'
_computing_data_reduction 'SAINT (Bruker)'
_computing_molecular_graphics 'Mercury (Macrae et al., 2008)'
_computing_publication_material 'CIFTAB (Sheldrick, 1997)'
_computing_structure_refinement 'SHELXL-2014/7 (Sheldrick, 2014)'
_computing_structure_solution 'XT (Sheldrick, 2014)'
_diffrn_ambient_temperature 200
_diffrn_measured_fraction_theta_full 1.000
_diffrn_measured_fraction_theta_max 0.997
_diffrn_measurement_device_type 'Bruker APEX-II CCD'
_diffrn_measurement_method '\f and \w scans'
_diffrn_radiation_type MoK\a
_diffrn_radiation_wavelength 0.71073
_diffrn_reflns_av_R_equivalents 0.0386
_diffrn_reflns_av_unetI/netI 0.0285
_diffrn_reflns_Laue_measured_fraction_full 1.000
_diffrn_reflns_Laue_measured_fraction_max 0.997
_diffrn_reflns_limit_h_max 20
_diffrn_reflns_limit_h_min -20
_diffrn_reflns_limit_k_max 29
_diffrn_reflns_limit_k_min -29
_diffrn_reflns_limit_l_max 41
_diffrn_reflns_limit_l_min -41
_diffrn_reflns_number 152711
_diffrn_reflns_point_group_measured_fraction_full 1.000
_diffrn_reflns_point_group_measured_fraction_max 0.997
_diffrn_reflns_theta_full 25.242
_diffrn_reflns_theta_max 28.365
_diffrn_reflns_theta_min 1.342
_exptl_absorpt_coefficient_mu 1.552
_exptl_absorpt_correction_T_max 0.7457
_exptl_absorpt_correction_T_min 0.5522
_exptl_absorpt_correction_type multi-scan
_exptl_absorpt_process_details 'SADABS, Bruker (2003)'
_exptl_crystal_colour Yellow
_exptl_crystal_density_diffrn 1.555
_exptl_crystal_description Needle
_exptl_crystal_F_000 4864
_exptl_crystal_size_max 0.638
_exptl_crystal_size_mid 0.216
_exptl_crystal_size_min 0.197
_refine_diff_density_max 1.576
_refine_diff_density_min -0.705
_refine_diff_density_rms 0.092
_refine_ls_extinction_method none
_refine_ls_goodness_of_fit_ref 1.110
_refine_ls_hydrogen_treatment constr
_refine_ls_matrix_type full
_refine_ls_number_parameters 1650
_refine_ls_number_reflns 25882
_refine_ls_number_restraints 1175
_refine_ls_restrained_S_all 1.182
_refine_ls_R_factor_all 0.0607
_refine_ls_R_factor_gt 0.0395
_refine_ls_shift/su_max 0.038
_refine_ls_shift/su_mean 0.001
_refine_ls_structure_factor_coef Fsqd
_refine_ls_weighting_details 'w=1/[\s^2^(Fo^2^)+(0.0408P)^2^+20.9517P] where P=(Fo^2^+2Fc^2^)/3'
_refine_ls_weighting_scheme calc
_refine_ls_wR_factor_gt 0.0923
_refine_ls_wR_factor_ref 0.1080
_reflns_Friedel_coverage 0.000
_reflns_number_gt 20324
_reflns_number_total 25882
_reflns_threshold_expression 'I > 2\s(I)'
_cod_data_source_file d0cc01980a2.cif
_cod_data_source_block shelx
_cod_depositor_comments 'Adding full bibliography for 7126389.cif.'
_cod_original_cell_volume 10374.4(13)
_cod_original_sg_symbol_H-M 'P 21/c'
_cod_database_code 7126389
_shelx_shelxl_version_number 2014/7
_shelx_space_group_comment
;
The symmetry employed for this shelxl refinement is uniquely defined
by the following loop, which should always be used as a source of
symmetry information in preference to the above space-group names.
They are only intended as comments.
;
_shelx_estimated_absorpt_t_min 0.438
_shelx_estimated_absorpt_t_max 0.750

loop_
_space_group_symop_operation_xyz
'x, y, z'
'-x, y+1/2, -z+1/2'
'-x, -y, -z'
'x, -y-1/2, z-1/2'

loop_
_atom_site_label
_atom_site_type_symbol
_atom_site_fract_x
_atom_site_fract_y
_atom_site_fract_z
_atom_site_U_iso_or_equiv
_atom_site_adp_type
_atom_site_occupancy
_atom_site_site_symmetry_order
_atom_site_calc_flag
_atom_site_refinement_flags_posn
_atom_site_refinement_flags_adp
_atom_site_refinement_flags_occupancy
_atom_site_disorder_assembly
_atom_site_disorder_group
C1 C -0.2613(2) 0.2560(2) 0.59722(14) 0.0416(9) Uani 1 1 d . . . . .
C2 C -0.2300(2) 0.2047(2) 0.57728(15) 0.0431(9) Uani 1 1 d . . . . .
C3 C -0.1941(2) 0.2256(2) 0.54186(14) 0.0431(10) Uani 1 1 d . . . . .
C4 C -0.2010(2) 0.2899(2) 0.54022(13) 0.0412(9) Uani 1 1 d . . . . .
C5 C -0.2413(2) 0.30891(19) 0.57486(14) 0.0404(9) Uani 1 1 d . . . . .
C6 C -0.3243(3) 0.2522(3) 0.62795(18) 0.0632(14) Uani 1 1 d . . . . .
H6A H -0.3328 0.2930 0.6393 0.095 Uiso 1 1 calc R U . . .
H6B H -0.3001 0.2249 0.6523 0.095 Uiso 1 1 calc R U . . .
H6C H -0.3810 0.2362 0.6122 0.095 Uiso 1 1 calc R U . . .
C7 C -0.2463(3) 0.1390(2) 0.5883(2) 0.0683(15) Uani 1 1 d . . . . .
H7A H -0.2179 0.1118 0.5705 0.102 Uiso 1 1 calc R U . . .
H7B H -0.3098 0.1311 0.5823 0.102 Uiso 1 1 calc R U . . .
H7C H -0.2216 0.1317 0.6194 0.102 Uiso 1 1 calc R U . . .
C8 C -0.1679(3) 0.1871(3) 0.50686(17) 0.0661(15) Uani 1 1 d . . . . .
H8A H -0.1539 0.1457 0.5180 0.099 Uiso 1 1 calc R U . . .
H8B H -0.1159 0.2050 0.4984 0.099 Uiso 1 1 calc R U . . .
H8C H -0.2166 0.1855 0.4813 0.099 Uiso 1 1 calc R U . . .
C9 C -0.1882(3) 0.3291(3) 0.50226(16) 0.0623(14) Uani 1 1 d . . . . .
H9A H -0.2393 0.3247 0.4781 0.093 Uiso 1 1 calc R U . . .
H9B H -0.1349 0.3161 0.4925 0.093 Uiso 1 1 calc R U . . .
H9C H -0.1821 0.3719 0.5115 0.093 Uiso 1 1 calc R U . . .
C10 C -0.2711(3) 0.3732(2) 0.58149(19) 0.0610(13) Uani 1 1 d . . . . .
H10A H -0.2200 0.4005 0.5868 0.091 Uiso 1 1 calc R U . . .
H10B H -0.2996 0.3742 0.6067 0.091 Uiso 1 1 calc R U . . .
H10C H -0.3130 0.3865 0.5553 0.091 Uiso 1 1 calc R U . . .
C11 C -0.1083(3) 0.3028(2) 0.69111(14) 0.0456(10) Uani 1 1 d . . . . .
C12 C -0.0827(3) 0.2411(2) 0.69772(14) 0.0439(9) Uani 1 1 d . . . . .
C13 C 0.0065(3) 0.2362(2) 0.69416(13) 0.0420(9) Uani 1 1 d . . . . .
C14 C 0.0357(3) 0.2952(2) 0.68432(13) 0.0415(9) Uani 1 1 d . . . . .
C15 C -0.0353(3) 0.3362(2) 0.68253(13) 0.0437(9) Uani 1 1 d . . . . .
C16 C -0.1894(3) 0.3321(3) 0.70187(18) 0.0680(15) Uani 1 1 d . . . . .
H16A H -0.1720 0.3594 0.7270 0.102 Uiso 1 1 calc R U . . .
H16B H -0.2287 0.3003 0.7089 0.102 Uiso 1 1 calc R U . . .
H16C H -0.2200 0.3557 0.6766 0.102 Uiso 1 1 calc R U . . .
C17 C -0.1347(4) 0.1907(3) 0.71347(19) 0.0698(15) Uani 1 1 d . . . . .
H17A H -0.1236 0.1521 0.6997 0.105 Uiso 1 1 calc R U . . .
H17B H -0.1977 0.2004 0.7057 0.105 Uiso 1 1 calc R U . . .
H17C H -0.1167 0.1869 0.7453 0.105 Uiso 1 1 calc R U . . .
C18 C 0.0672(4) 0.1830(3) 0.70910(18) 0.0652(14) Uani 1 1 d . . . . .
H18A H 0.1032 0.1919 0.7380 0.098 Uiso 1 1 calc R U . . .
H18B H 0.1056 0.1764 0.6882 0.098 Uiso 1 1 calc R U . . .
H18C H 0.0321 0.1461 0.7107 0.098 Uiso 1 1 calc R U . . .
C19 C 0.1302(3) 0.3113(3) 0.68405(17) 0.0631(14) Uani 1 1 d . . . . .
H19A H 0.1339 0.3545 0.6763 0.095 Uiso 1 1 calc R U . . .
H19B H 0.1514 0.2859 0.6625 0.095 Uiso 1 1 calc R U . . .
H19C H 0.1666 0.3041 0.7132 0.095 Uiso 1 1 calc R U . . .
C20 C -0.0328(4) 0.4043(2) 0.67939(16) 0.0654(14) Uani 1 1 d . . . . .
H20A H -0.0801 0.4182 0.6556 0.098 Uiso 1 1 calc R U . . .
H20B H 0.0242 0.4171 0.6735 0.098 Uiso 1 1 calc R U . . .
H20C H -0.0408 0.4223 0.7070 0.098 Uiso 1 1 calc R U . . .
C21 C 0.3466(3) 0.06882(16) 0.50622(15) 0.0413(9) Uani 1 1 d . . . . .
C22 C 0.3097(3) 0.06414(17) 0.46129(16) 0.0451(10) Uani 1 1 d . . . . .
C23 C 0.3776(3) 0.07404(18) 0.43763(16) 0.0464(10) Uani 1 1 d . . . . .
C24 C 0.4572(3) 0.08404(17) 0.46875(16) 0.0440(10) Uani 1 1 d . . . . .
C25 C 0.4379(3) 0.08153(16) 0.51089(15) 0.0400(9) Uani 1 1 d . . . . .
C26 C 0.2991(3) 0.0531(2) 0.54203(19) 0.0606(13) Uani 1 1 d . . . . .
H26A H 0.2415 0.0732 0.5365 0.091 Uiso 1 1 calc R U . . .
H26B H 0.3338 0.0669 0.5702 0.091 Uiso 1 1 calc R U . . .
H26C H 0.2909 0.0087 0.5429 0.091 Uiso 1 1 calc R U . . .
C27 C 0.2189(3) 0.0388(2) 0.4422(2) 0.0685(16) Uani 1 1 d . . . . .
H27A H 0.2192 -0.0056 0.4464 0.103 Uiso 1 1 calc R U . . .
H27B H 0.2035 0.0482 0.4109 0.103 Uiso 1 1 calc R U . . .
H27C H 0.1756 0.0574 0.4570 0.103 Uiso 1 1 calc R U . . .
C28 C 0.3681(5) 0.0654(2) 0.38898(18) 0.0750(17) Uani 1 1 d . . . . .
H28A H 0.4266 0.0633 0.3818 0.112 Uiso 1 1 calc R U . . .
H28B H 0.3355 0.1000 0.3735 0.112 Uiso 1 1 calc R U . . .
H28C H 0.3360 0.0274 0.3800 0.112 Uiso 1 1 calc R U . . .
C29 C 0.5500(3) 0.0825(2) 0.4606(2) 0.0670(16) Uani 1 1 d . . . . .
H29A H 0.5806 0.0464 0.4747 0.100 Uiso 1 1 calc R U . . .
H29B H 0.5816 0.1194 0.4729 0.100 Uiso 1 1 calc R U . . .
H29C H 0.5480 0.0809 0.4291 0.100 Uiso 1 1 calc R U . . .
C30 C 0.5065(3) 0.0818(2) 0.55250(18) 0.0592(13) Uani 1 1 d . . . . .
H30A H 0.5510 0.0506 0.5508 0.089 Uiso 1 1 calc R U . . .
H30B H 0.4785 0.0728 0.5773 0.089 Uiso 1 1 calc R U . . .
H30C H 0.5346 0.1220 0.5566 0.089 Uiso 1 1 calc R U . . .
C31 C 0.3721(3) 0.25660(19) 0.41090(13) 0.0403(9) Uani 1 1 d . . . . .
C32 C 0.4572(3) 0.23205(17) 0.42485(14) 0.0383(8) Uani 1 1 d . . . . .
C33 C 0.4912(2) 0.25339(17) 0.46763(13) 0.0365(8) Uani 1 1 d . . . . .
C34 C 0.4282(3) 0.29327(17) 0.47977(14) 0.0379(8) Uani 1 1 d . . . . .
C35 C 0.3544(3) 0.29503(17) 0.44478(14) 0.0387(9) Uani 1 1 d . . . . .
C36 C 0.3172(4) 0.2503(3) 0.36541(17) 0.0707(16) Uani 1 1 d . . . . .
H36A H 0.3525 0.2620 0.3440 0.106 Uiso 1 1 calc R U . . .
H36B H 0.2655 0.2769 0.3622 0.106 Uiso 1 1 calc R U . . .
H36C H 0.2980 0.2077 0.3604 0.106 Uiso 1 1 calc R U . . .
C37 C 0.5091(4) 0.2033(2) 0.39411(18) 0.0655(15) Uani 1 1 d . . . . .
H37A H 0.5181 0.2334 0.3722 0.098 Uiso 1 1 calc R U . . .
H37B H 0.4766 0.1682 0.3794 0.098 Uiso 1 1 calc R U . . .
H37C H 0.5664 0.1896 0.4108 0.098 Uiso 1 1 calc R U . . .
C38 C 0.5839(3) 0.2447(2) 0.49364(18) 0.0588(13) Uani 1 1 d . . . . .
H38A H 0.6201 0.2256 0.4751 0.088 Uiso 1 1 calc R U . . .
H38B H 0.5826 0.2184 0.5189 0.088 Uiso 1 1 calc R U . . .
H38C H 0.6090 0.2845 0.5038 0.088 Uiso 1 1 calc R U . . .
C39 C 0.4439(4) 0.3374(2) 0.51740(17) 0.0629(14) Uani 1 1 d . . . . .
H39A H 0.4538 0.3784 0.5067 0.094 Uiso 1 1 calc R U . . .
H39B H 0.4959 0.3246 0.5390 0.094 Uiso 1 1 calc R U . . .
H39C H 0.3924 0.3380 0.5311 0.094 Uiso 1 1 calc R U . . .
C40 C 0.2791(3) 0.3395(2) 0.4416(2) 0.0641(15) Uani 1 1 d . . . . .
H40A H 0.2539 0.3361 0.4678 0.096 Uiso 1 1 calc R U . . .
H40B H 0.2337 0.3301 0.4157 0.096 Uiso 1 1 calc R U . . .
H40C H 0.3008 0.3812 0.4393 0.096 Uiso 1 1 calc R U . . .
C41 C 0.0706(2) 0.17250(16) 0.55694(13) 0.0342(8) Uani 1 1 d . . . . .
C42 C 0.0406(2) 0.17416(17) 0.59665(14) 0.0358(8) Uani 1 1 d . . . . .
H42 H 0.0563 0.2081 0.6156 0.043 Uiso 1 1 calc R U . . .
C43 C -0.0110(3) 0.1284(2) 0.60935(16) 0.0465(10) Uani 1 1 d . . . . .
H43 H -0.0308 0.1320 0.6361 0.056 Uiso 1 1 calc R U . . .
C44 C -0.0333(3) 0.0776(2) 0.58320(18) 0.0564(12) Uani 1 1 d . . . . .
H44 H -0.0675 0.0457 0.5919 0.068 Uiso 1 1 calc R U . . .
C45 C -0.0051(3) 0.0740(2) 0.54419(19) 0.0571(13) Uani 1 1 d . . . . .
H45 H -0.0203 0.0394 0.5258 0.068 Uiso 1 1 calc R U . . .
C46 C 0.0455(3) 0.12065(18) 0.53139(16) 0.0448(10) Uani 1 1 d . . . . .
H46 H 0.0636 0.1170 0.5042 0.054 Uiso 1 1 calc R U . . .
C47 C 0.1109(2) 0.29208(16) 0.56216(12) 0.0306(7) Uani 1 1 d . . . . .
C48 C 0.0221(2) 0.30890(16) 0.55933(12) 0.0317(7) Uani 1 1 d . . . . .
H48 H -0.0225 0.2800 0.5481 0.038 Uiso 1 1 calc R U . . .
C49 C -0.0032(3) 0.36608(17) 0.57224(13) 0.0379(8) Uani 1 1 d . . . . .
H49 H -0.0639 0.3752 0.5701 0.045 Uiso 1 1 calc R U . . .
C50 C 0.0602(3) 0.40934(18) 0.58814(15) 0.0438(10) Uani 1 1 d . . . . .
H50 H 0.0438 0.4483 0.5973 0.053 Uiso 1 1 calc R U . . .
C51 C 0.1475(3) 0.39518(19) 0.59047(15) 0.0452(10) Uani 1 1 d . . . . .
H51 H 0.1914 0.4250 0.6007 0.054 Uiso 1 1 calc R U . . .
C52 C 0.1721(3) 0.33787(18) 0.57811(14) 0.0393(9) Uani 1 1 d . . . . .
H52 H 0.2330 0.3294 0.5806 0.047 Uiso 1 1 calc R U . . .
C53 C 0.1292(2) 0.22866(16) 0.49158(12) 0.0308(7) Uani 1 1 d . . . . .
C54 C 0.0788(2) 0.27206(18) 0.46461(13) 0.0375(8) Uani 1 1 d . . . . .
H54 H 0.0479 0.3020 0.4776 0.045 Uiso 1 1 calc R U . . .
C55 C 0.0720(3) 0.2731(2) 0.41963(14) 0.0467(10) Uani 1 1 d . . . . .
H55 H 0.0365 0.3032 0.4025 0.056 Uiso 1 1 calc R U . . .
C56 C 0.1165(3) 0.2307(2) 0.39940(15) 0.0492(10) Uani 1 1 d . . . . .
H56 H 0.1130 0.2321 0.3687 0.059 Uiso 1 1 calc R U . . .
C57 C 0.1662(3) 0.18645(19) 0.42458(14) 0.0416(9) Uani 1 1 d . . . . .
H57 H 0.1966 0.1567 0.4112 0.050 Uiso 1 1 calc R U . . .
C58 C 0.1716(2) 0.18540(16) 0.46937(13) 0.0329(7) Uani 1 1 d . . . . .
H58 H 0.2055 0.1541 0.4860 0.039 Uiso 1 1 calc R U . . .
C59 C 0.2389(2) 0.20832(16) 0.56843(12) 0.0301(7) Uani 1 1 d . . . . .
C60 C 0.3117(2) 0.22899(16) 0.55181(12) 0.0302(7) Uani 1 1 d . . . . .
H60 H 0.3010 0.2521 0.5255 0.036 Uiso 1 1 calc R U . . .
C61 C 0.3987(2) 0.21714(19) 0.57224(13) 0.0388(9) Uani 1 1 d . . . . .
H61 H 0.4456 0.2306 0.5592 0.047 Uiso 1 1 calc R U . . .
C62 C 0.4166(3) 0.1859(2) 0.61133(14) 0.0484(11) Uani 1 1 d . . . . .
H62 H 0.4757 0.1781 0.6257 0.058 Uiso 1 1 calc R U . . .
C63 C 0.3473(3) 0.1661(2) 0.62917(15) 0.0524(11) Uani 1 1 d . . . . .
H63 H 0.3588 0.1449 0.6563 0.063 Uiso 1 1 calc R U . . .
C64 C 0.2607(3) 0.1770(2) 0.60800(14) 0.0445(10) Uani 1 1 d . . . . .
H64 H 0.2144 0.1624 0.6211 0.053 Uiso 1 1 calc R U . . .
C81 C 0.1442(7) 0.4656(4) 0.4775(3) 0.152(4) Uani 1 1 d D U . . .
H81A H 0.1819 0.4976 0.4692 0.228 Uiso 1 1 calc R U . . .
H81B H 0.1801 0.4297 0.4881 0.228 Uiso 1 1 calc R U . . .
H81C H 0.1159 0.4808 0.5007 0.228 Uiso 1 1 calc R U . . .
C82 C 0.0791(3) 0.44918(19) 0.44076(14) 0.0886(18) Uani 1 1 d DG U . . .
C83 C -0.0013(4) 0.4328(2) 0.45058(17) 0.106(2) Uani 1 1 d DG U . . .
H83 H -0.0081 0.4324 0.4801 0.127 Uiso 1 1 calc R U . . .
C84 C -0.0717(3) 0.4172(2) 0.4172(3) 0.135(3) Uani 1 1 d G U . . .
H84 H -0.1266 0.4060 0.4239 0.161 Uiso 1 1 calc R U . . .
C85 C -0.0617(3) 0.4178(2) 0.3739(2) 0.138(3) Uani 1 1 d G U . . .
H85 H -0.1098 0.4071 0.3511 0.166 Uiso 1 1 calc R U . . .
C86 C 0.0187(4) 0.4342(2) 0.36412(13) 0.111(2) Uani 1 1 d G U . . .
H86 H 0.0255 0.4346 0.3346 0.134 Uiso 1 1 calc R U . . .
C87 C 0.0891(3) 0.44985(19) 0.39753(16) 0.0733(15) Uani 1 1 d DG U . . .
H87 H 0.1440 0.4610 0.3908 0.088 Uiso 1 1 calc R U . . .
C88 C -0.0365(9) 0.1893(6) 0.3024(4) 0.213(6) Uani 1 1 d D U . . .
H88A H -0.0509 0.1941 0.3314 0.320 Uiso 1 1 calc R U . . .
H88B H -0.0911 0.1857 0.2803 0.320 Uiso 1 1 calc R U . . .
H88C H -0.0033 0.2250 0.2960 0.320 Uiso 1 1 calc R U . . .
C89 C 0.0144(5) 0.1366(4) 0.30195(17) 0.153(4) Uani 1 1 d DG U . . .
C90 C -0.0233(4) 0.0810(5) 0.30969(18) 0.177(4) Uani 1 1 d DG U . . .
H90 H -0.0816 0.0799 0.3147 0.212 Uiso 1 1 calc R U . . .
C91 C 0.0245(7) 0.0272(4) 0.3100(2) 0.212(5) Uani 1 1 d G U . . .
H91 H -0.0012 -0.0107 0.3153 0.255 Uiso 1 1 calc R U . . .
C92 C 0.1099(7) 0.0289(4) 0.3026(2) 0.210(5) Uani 1 1 d G U . . .
H92 H 0.1425 -0.0078 0.3028 0.252 Uiso 1 1 calc R U . . .
C93 C 0.1475(4) 0.0844(6) 0.29488(18) 0.171(5) Uani 1 1 d G U . . .
H93 H 0.2058 0.0856 0.2898 0.205 Uiso 1 1 calc R U . . .
C94 C 0.0997(5) 0.1382(4) 0.29455(16) 0.159(4) Uani 1 1 d DG U . . .
H94 H 0.1254 0.1762 0.2893 0.191 Uiso 1 1 calc R U . . .
C95 C 0.7979(10) 0.2415(5) 0.3770(5) 0.209(6) Uani 1 1 d D U . . .
H95A H 0.7801 0.2605 0.4023 0.314 Uiso 1 1 calc R U . . .
H95B H 0.7519 0.2480 0.3508 0.314 Uiso 1 1 calc R U . . .
H95C H 0.8531 0.2599 0.3727 0.314 Uiso 1 1 calc R U . . .
C96 C 0.8104(5) 0.1777(3) 0.3846(2) 0.141(3) Uani 1 1 d DG U . . .
C97 C 0.8900(4) 0.1528(3) 0.40619(19) 0.123(3) Uani 1 1 d DG U . . .
H97 H 0.9392 0.1787 0.4162 0.148 Uiso 1 1 calc R U . . .
C98 C 0.8975(4) 0.0902(4) 0.41318(18) 0.132(3) Uani 1 1 d G U . . .
H98 H 0.9519 0.0732 0.4279 0.158 Uiso 1 1 calc R U . . .
C99 C 0.8254(6) 0.0524(3) 0.3986(2) 0.145(3) Uani 1 1 d G U . . .
H99 H 0.8306 0.0095 0.4034 0.175 Uiso 1 1 calc R U . . .
C100 C 0.7459(4) 0.0772(4) 0.3770(2) 0.157(4) Uani 1 1 d G U . . .
H100 H 0.6967 0.0514 0.3670 0.188 Uiso 1 1 calc R U . . .
C101 C 0.7384(4) 0.1399(4) 0.36998(19) 0.143(3) Uani 1 1 d DG U . . .
H101 H 0.6840 0.1569 0.3552 0.171 Uiso 1 1 calc R U . . .
B B 0.1371(2) 0.22537(18) 0.54474(14) 0.0289(8) Uani 1 1 d . . . . .
O1 O 0.4656(2) 0.44118(14) 0.71364(13) 0.0629(9) Uani 1 1 d D U . . .
C65 C 0.4689(3) 0.38093(19) 0.71780(15) 0.0506(10) Uani 1 1 d D U . . .
C66 C 0.4573(7) 0.3615(4) 0.7626(3) 0.094(3) Uani 0.681(7) 1 d D U P A 1
C67 C 0.3899(7) 0.3546(4) 0.6839(4) 0.101(3) Uani 0.681(7) 1 d D U P A 1
C68 C 0.5546(6) 0.3547(4) 0.7094(3) 0.085(3) Uani 0.681(7) 1 d D U P A 1
F1 F 0.3795(7) 0.3731(5) 0.7706(3) 0.113(3) Uani 0.681(7) 1 d D U P A 1
F2 F 0.5020(7) 0.3925(4) 0.7952(2) 0.125(3) Uani 0.681(7) 1 d D U P A 1
F3 F 0.4746(8) 0.3039(4) 0.7724(3) 0.146(4) Uani 0.681(7) 1 d D U P A 1
F4 F 0.3180(6) 0.3904(4) 0.6864(4) 0.146(4) Uani 0.681(7) 1 d D U P A 1
F5 F 0.4083(7) 0.3539(5) 0.6448(3) 0.135(3) Uani 0.681(7) 1 d D U P A 1
F6 F 0.3708(8) 0.2973(4) 0.6929(4) 0.148(4) Uani 0.681(7) 1 d D U P A 1
F7 F 0.5701(9) 0.3809(7) 0.6706(4) 0.122(4) Uani 0.681(7) 1 d D U P A 1
F8 F 0.5337(7) 0.2928(3) 0.6935(4) 0.112(3) Uani 0.681(7) 1 d D U P A 1
F9 F 0.6199(6) 0.3642(5) 0.7428(4) 0.132(4) Uani 0.681(7) 1 d D U P A 1
C66' C 0.5330(11) 0.3723(7) 0.7627(4) 0.095(4) Uani 0.319(7) 1 d D U P A 2
F1' F 0.6151(13) 0.3820(9) 0.7598(6) 0.111(5) Uani 0.319(7) 1 d D U P A 2
F2' F 0.5247(13) 0.4206(6) 0.7866(5) 0.107(5) Uani 0.319(7) 1 d D U P A 2
F3' F 0.5268(14) 0.3198(7) 0.7800(6) 0.116(6) Uani 0.319(7) 1 d D U P A 2
C67' C 0.3769(9) 0.3557(7) 0.7156(6) 0.086(4) Uani 0.319(7) 1 d D U P A 2
F4' F 0.3255(13) 0.3668(8) 0.6758(6) 0.110(6) Uani 0.319(7) 1 d D U P A 2
F5' F 0.3473(12) 0.3699(10) 0.7508(7) 0.101(5) Uani 0.319(7) 1 d D U P A 2
F6' F 0.3827(15) 0.2954(6) 0.7213(7) 0.114(5) Uani 0.319(7) 1 d D U P A 2
C68' C 0.5165(10) 0.3478(7) 0.6862(5) 0.082(4) Uani 0.319(7) 1 d D U P A 2
F7' F 0.5929(12) 0.3826(10) 0.6848(6) 0.066(4) Uani 0.319(7) 1 d D U P A 2
F8' F 0.5730(11) 0.3009(7) 0.7109(7) 0.084(4) Uani 0.319(7) 1 d D U P A 2
F9' F 0.4571(12) 0.3439(11) 0.6471(6) 0.115(5) Uani 0.319(7) 1 d D U P A 2
O2 O 0.4665(8) 0.5334(5) 0.6457(3) 0.0590(14) Uani 0.427(8) 1 d D U P B 1
C69 C 0.4393(11) 0.5380(8) 0.6028(5) 0.054(3) Uani 0.427(8) 1 d D U P B 1
C70 C 0.3502(9) 0.5055(7) 0.5879(5) 0.098(4) Uani 0.427(8) 1 d D U P B 1
C71 C 0.5082(11) 0.5106(7) 0.5785(6) 0.105(5) Uani 0.427(8) 1 d D U P B 1
C72 C 0.4215(11) 0.6065(7) 0.5955(5) 0.095(4) Uani 0.427(8) 1 d D U P B 1
F10 F 0.2989(10) 0.5329(7) 0.5526(6) 0.154(5) Uani 0.427(8) 1 d D U P B 1
F11 F 0.3005(8) 0.5084(6) 0.6194(6) 0.125(4) Uani 0.427(8) 1 d D U P B 1
F12 F 0.3474(10) 0.4484(6) 0.5698(5) 0.098(5) Uani 0.427(8) 1 d D U P B 1
F13 F 0.4630(14) 0.5057(10) 0.5365(5) 0.161(6) Uani 0.427(8) 1 d D U P B 1
F14 F 0.5434(13) 0.4627(8) 0.6046(5) 0.129(6) Uani 0.427(8) 1 d D U P B 1
F15 F 0.5622(12) 0.5594(8) 0.5787(7) 0.165(6) Uani 0.427(8) 1 d D U P B 1
F16 F 0.4448(15) 0.6264(8) 0.5600(5) 0.114(5) Uani 0.427(8) 1 d D U P B 1
F17 F 0.3375(10) 0.6176(8) 0.6010(7) 0.126(5) Uani 0.427(8) 1 d D U P B 1
F18 F 0.4791(10) 0.6347(6) 0.6258(5) 0.111(4) Uani 0.427(8) 1 d D U P B 1
O2' O 0.4430(6) 0.5124(4) 0.6423(2) 0.0590(14) Uani 0.573(8) 1 d D U P B 2
C69' C 0.4392(8) 0.5313(5) 0.6017(3) 0.047(2) Uani 0.573(8) 1 d D U P B 2
C70' C 0.3560(7) 0.5029(5) 0.5733(3) 0.076(3) Uani 0.573(8) 1 d D U P B 2
C71' C 0.5200(7) 0.5036(6) 0.5855(3) 0.083(3) Uani 0.573(8) 1 d D U P B 2
C72' C 0.4440(9) 0.5997(5) 0.5934(4) 0.090(4) Uani 0.573(8) 1 d D U P B 2
F10' F 0.3481(8) 0.5173(6) 0.5321(2) 0.145(4) Uani 0.573(8) 1 d D U P B 2
F11' F 0.2848(5) 0.5252(5) 0.5879(3) 0.108(3) Uani 0.573(8) 1 d D U P B 2
F12' F 0.3695(9) 0.4430(4) 0.5872(5) 0.115(4) Uani 0.573(8) 1 d D U P B 2
F13' F 0.5205(8) 0.5100(6) 0.5445(3) 0.124(4) Uani 0.573(8) 1 d D U P B 2
F14' F 0.5201(8) 0.4450(5) 0.5841(4) 0.114(3) Uani 0.573(8) 1 d D U P B 2
F15' F 0.5952(5) 0.5261(8) 0.6050(3) 0.150(5) Uani 0.573(8) 1 d D U P B 2
F16' F 0.4173(9) 0.6116(6) 0.5496(3) 0.106(3) Uani 0.573(8) 1 d D U P B 2
F17' F 0.3804(11) 0.6283(5) 0.6101(6) 0.150(5) Uani 0.573(8) 1 d D U P B 2
F18' F 0.5188(10) 0.6261(6) 0.6100(5) 0.166(5) Uani 0.573(8) 1 d D U P B 2
O3 O 0.6057(2) 0.52096(16) 0.70871(15) 0.0704(11) Uani 1 1 d D . . . .
C73 C 0.6799(3) 0.5486(2) 0.72592(16) 0.0541(12) Uani 1 1 d . . . . .
C74 C 0.7192(6) 0.5235(5) 0.7729(3) 0.114(3) Uani 1 1 d D . . . .
C75 C 0.6657(4) 0.6191(3) 0.7307(2) 0.0765(17) Uani 1 1 d D . . . .
C76 C 0.7471(5) 0.5384(5) 0.6961(3) 0.106(3) Uani 1 1 d D . . . .
F19 F 0.6527(4) 0.5156(3) 0.79317(17) 0.165(3) Uani 1 1 d . . . . .
F20 F 0.7535(3) 0.4674(3) 0.7671(2) 0.155(2) Uani 1 1 d . . . . .
F21 F 0.7793(5) 0.5580(4) 0.7951(2) 0.200(3) Uani 1 1 d . . . . .
F22 F 0.6099(2) 0.63998(16) 0.69756(13) 0.0848(10) Uani 1 1 d . . . . .
F23 F 0.7393(3) 0.6501(2) 0.7338(2) 0.157(2) Uani 1 1 d . . . . .
F24 F 0.6306(4) 0.6295(2) 0.76594(14) 0.1295(18) Uani 1 1 d . . . . .
F25 F 0.7297(4) 0.5785(3) 0.66285(16) 0.140(2) Uani 1 1 d . . . . .
F26 F 0.7468(4) 0.4845(3) 0.6818(2) 0.147(2) Uani 1 1 d . . . . .
F27 F 0.8307(3) 0.5504(3) 0.7190(2) 0.170(3) Uani 1 1 d . . . . .
O4 O 0.4527(4) 0.5652(4) 0.7282(2) 0.0547(17) Uani 0.808(10) 1 d D U P B 1
C77 C 0.3860(4) 0.5882(3) 0.7449(2) 0.0483(14) Uani 0.808(10) 1 d D U P B 1
C78 C 0.3908(6) 0.5637(4) 0.7915(3) 0.098(3) Uani 0.808(10) 1 d D U P B 1
C79 C 0.2976(5) 0.5742(4) 0.7171(3) 0.084(2) Uani 0.808(10) 1 d D U P B 1
C80 C 0.4021(6) 0.6593(4) 0.7500(3) 0.090(2) Uani 0.808(10) 1 d D U P B 1
F28 F 0.3510(6) 0.5047(3) 0.7854(3) 0.136(3) Uani 0.808(10) 1 d D U P B 1
F29 F 0.4700(5) 0.5591(4) 0.8139(2) 0.122(2) Uani 0.808(10) 1 d D U P B 1
F30 F 0.3424(6) 0.5969(3) 0.8140(2) 0.122(2) Uani 0.808(10) 1 d D U P B 1
F31 F 0.2295(3) 0.5821(3) 0.7378(2) 0.0951(19) Uani 0.808(10) 1 d D U P B 1
F32 F 0.2904(3) 0.5184(2) 0.7018(2) 0.0917(18) Uani 0.808(10) 1 d D U P B 1
F33 F 0.2842(4) 0.6145(3) 0.68097(19) 0.109(2) Uani 0.808(10) 1 d D U P B 1
F34 F 0.3251(6) 0.6877(4) 0.7527(3) 0.124(3) Uani 0.808(10) 1 d D U P B 1
F35 F 0.4212(4) 0.6815(2) 0.7141(2) 0.0838(16) Uani 0.808(10) 1 d D U P B 1
F36 F 0.4678(5) 0.6681(4) 0.7859(3) 0.122(3) Uani 0.808(10) 1 d D U P B 1
O4' O 0.4282(16) 0.5631(15) 0.7182(9) 0.052(7) Uani 0.192(10) 1 d D U P B 2
C77' C 0.3869(12) 0.5859(9) 0.7490(6) 0.067(5) Uani 0.192(10) 1 d D U P B 2
C78' C 0.4223(14) 0.5591(10) 0.7943(6) 0.081(6) Uani 0.192(10) 1 d D U P B 2
C79' C 0.2892(12) 0.5739(9) 0.7370(8) 0.092(6) Uani 0.192(10) 1 d D U P B 2
C80' C 0.4010(13) 0.6569(9) 0.7492(7) 0.083(6) Uani 0.192(10) 1 d D U P B 2
F28' F 0.3920(18) 0.5012(10) 0.7950(7) 0.087(7) Uani 0.192(10) 1 d D U P B 2
F29' F 0.5092(12) 0.5539(12) 0.8024(7) 0.093(6) Uani 0.192(10) 1 d D U P B 2
F30' F 0.3996(16) 0.5924(11) 0.8259(6) 0.094(6) Uani 0.192(10) 1 d D U P B 2
F31' F 0.2478(14) 0.5808(10) 0.7706(9) 0.099(7) Uani 0.192(10) 1 d D U P B 2
F32' F 0.2764(14) 0.5155(10) 0.7254(10) 0.104(7) Uani 0.192(10) 1 d D U P B 2
F33' F 0.2513(16) 0.6151(12) 0.7059(10) 0.128(8) Uani 0.192(10) 1 d D U P B 2
F34' F 0.3433(14) 0.6826(11) 0.7708(9) 0.075(7) Uani 0.192(10) 1 d D U P B 2
F35' F 0.376(2) 0.6729(12) 0.7070(7) 0.118(8) Uani 0.192(10) 1 d D U P B 2
F36' F 0.4832(13) 0.6719(12) 0.7687(9) 0.082(7) Uani 0.192(10) 1 d D U P B 2
Al1 Al 0.49351(7) 0.51192(5) 0.69789(3) 0.0290(2) Uani 1 1 d . . . . .
Dy1 Dy -0.08623(2) 0.26384(2) 0.61451(2) 0.03127(5) Uani 1 1 d . . . . .
Dy2 Dy 0.35880(2) 0.18122(2) 0.47476(2) 0.02797(5) Uani 1 1 d . . . . .

loop_
_atom_site_aniso_label
_atom_site_aniso_U_11
_atom_site_aniso_U_22
_atom_site_aniso_U_33
_atom_site_aniso_U_23
_atom_site_aniso_U_13
_atom_site_aniso_U_12
C1 0.0200(16) 0.056(2) 0.049(2) -0.0009(19) 0.0070(16) 0.0001(16)
C2 0.0233(17) 0.047(2) 0.057(3) -0.003(2) 0.0041(17) -0.0015(16)
C3 0.0247(17) 0.056(3) 0.046(2) -0.0115(19) 0.0009(16) 0.0044(17)
C4 0.0219(17) 0.059(3) 0.040(2) 0.0041(19) 0.0010(15) 0.0039(17)
C5 0.0220(17) 0.049(2) 0.048(2) -0.0015(18) 0.0016(16) 0.0059(15)
C6 0.033(2) 0.096(4) 0.065(3) -0.001(3) 0.020(2) -0.002(2)
C7 0.038(2) 0.052(3) 0.113(5) 0.002(3) 0.012(3) -0.013(2)
C8 0.048(3) 0.089(4) 0.059(3) -0.027(3) 0.004(2) 0.010(3)
C9 0.040(2) 0.094(4) 0.050(3) 0.022(3) 0.003(2) 0.004(2)
C10 0.045(3) 0.056(3) 0.077(4) -0.003(3) 0.001(2) 0.013(2)
C11 0.038(2) 0.062(3) 0.037(2) -0.0016(19) 0.0075(17) 0.0090(19)
C12 0.036(2) 0.059(3) 0.038(2) 0.0090(19) 0.0091(17) -0.0047(19)
C13 0.035(2) 0.052(2) 0.037(2) 0.0084(18) 0.0047(16) 0.0038(18)
C14 0.0304(19) 0.061(3) 0.0307(19) 0.0045(18) 0.0019(15) -0.0072(18)
C15 0.049(2) 0.047(2) 0.034(2) -0.0001(17) 0.0051(18) -0.0010(19)
C16 0.055(3) 0.097(4) 0.056(3) -0.012(3) 0.018(2) 0.025(3)
C17 0.059(3) 0.086(4) 0.068(3) 0.020(3) 0.022(3) -0.019(3)
C18 0.055(3) 0.074(3) 0.062(3) 0.018(3) -0.001(2) 0.023(3)
C19 0.037(2) 0.099(4) 0.052(3) 0.006(3) 0.005(2) -0.018(3)
C20 0.099(4) 0.054(3) 0.042(3) -0.005(2) 0.013(3) -0.003(3)
C21 0.038(2) 0.0224(17) 0.066(3) 0.0043(17) 0.0174(19) 0.0041(15)
C22 0.038(2) 0.0222(17) 0.074(3) -0.0089(18) 0.008(2) 0.0003(15)
C23 0.053(2) 0.0264(18) 0.063(3) -0.0072(18) 0.019(2) 0.0064(17)
C24 0.039(2) 0.0257(18) 0.071(3) 0.0014(18) 0.019(2) 0.0090(16)
C25 0.0322(19) 0.0238(17) 0.064(3) 0.0033(17) 0.0107(18) 0.0057(14)
C26 0.062(3) 0.038(2) 0.091(4) 0.015(2) 0.037(3) 0.006(2)
C27 0.048(3) 0.036(2) 0.116(5) -0.020(3) 0.004(3) -0.011(2)
C28 0.109(5) 0.050(3) 0.067(4) -0.022(3) 0.022(3) 0.008(3)
C29 0.049(3) 0.039(2) 0.123(5) 0.009(3) 0.043(3) 0.015(2)
C30 0.045(3) 0.045(3) 0.082(4) 0.008(2) -0.001(2) 0.013(2)
C31 0.043(2) 0.041(2) 0.037(2) 0.0052(17) 0.0081(17) -0.0060(17)
C32 0.041(2) 0.0326(19) 0.046(2) 0.0027(16) 0.0199(18) -0.0020(16)
C33 0.0325(18) 0.0321(18) 0.047(2) 0.0058(16) 0.0124(16) -0.0056(15)
C34 0.043(2) 0.0254(17) 0.049(2) -0.0012(16) 0.0194(18) -0.0080(15)
C35 0.0360(19) 0.0243(16) 0.059(3) 0.0107(17) 0.0183(18) 0.0012(15)
C36 0.070(4) 0.091(4) 0.046(3) 0.022(3) -0.001(3) -0.019(3)
C37 0.084(4) 0.055(3) 0.073(3) -0.001(3) 0.053(3) 0.001(3)
C38 0.031(2) 0.061(3) 0.080(4) 0.017(3) 0.002(2) -0.008(2)
C39 0.090(4) 0.043(2) 0.064(3) -0.019(2) 0.037(3) -0.028(3)
C40 0.046(3) 0.038(2) 0.114(5) 0.020(3) 0.030(3) 0.010(2)
C41 0.0250(16) 0.0281(17) 0.052(2) -0.0003(15) 0.0127(16) 0.0017(13)
C42 0.0269(17) 0.0301(18) 0.053(2) 0.0026(16) 0.0137(16) 0.0022(14)
C43 0.037(2) 0.043(2) 0.063(3) 0.009(2) 0.021(2) -0.0008(18)
C44 0.046(2) 0.038(2) 0.091(4) 0.005(2) 0.026(2) -0.0120(19)
C45 0.052(3) 0.034(2) 0.089(4) -0.014(2) 0.025(3) -0.0102(19)
C46 0.036(2) 0.037(2) 0.066(3) -0.0065(19) 0.023(2) -0.0025(17)
C47 0.0269(16) 0.0293(17) 0.0381(19) 0.0025(15) 0.0128(14) -0.0003(13)
C48 0.0254(16) 0.0307(18) 0.041(2) 0.0033(15) 0.0107(15) 0.0006(13)
C49 0.0353(19) 0.0347(19) 0.047(2) 0.0050(17) 0.0167(17) 0.0076(15)
C50 0.054(2) 0.0263(18) 0.056(3) 0.0011(17) 0.022(2) 0.0030(17)
C51 0.045(2) 0.035(2) 0.059(3) -0.0038(19) 0.019(2) -0.0082(17)
C52 0.0313(19) 0.038(2) 0.053(2) -0.0014(17) 0.0174(17) -0.0049(15)
C53 0.0205(15) 0.0309(17) 0.041(2) -0.0020(15) 0.0070(14) -0.0019(13)
C54 0.0283(18) 0.037(2) 0.047(2) -0.0003(17) 0.0070(16) 0.0061(15)
C55 0.041(2) 0.053(3) 0.042(2) 0.0069(19) 0.0001(18) 0.0050(19)
C56 0.048(2) 0.062(3) 0.036(2) -0.004(2) 0.0057(19) -0.004(2)
C57 0.035(2) 0.042(2) 0.048(2) -0.0116(18) 0.0102(17) -0.0016(17)
C58 0.0262(16) 0.0305(17) 0.041(2) -0.0027(15) 0.0057(15) 0.0001(14)
C59 0.0255(16) 0.0316(17) 0.0346(18) 0.0010(14) 0.0098(14) 0.0010(13)
C60 0.0265(16) 0.0333(18) 0.0317(18) -0.0014(14) 0.0080(14) 0.0014(14)
C61 0.0265(17) 0.051(2) 0.040(2) 0.0010(18) 0.0097(16) -0.0009(16)
C62 0.0286(19) 0.073(3) 0.042(2) 0.006(2) 0.0012(17) 0.005(2)
C63 0.042(2) 0.076(3) 0.040(2) 0.019(2) 0.0090(19) 0.009(2)
C64 0.0324(19) 0.059(3) 0.045(2) 0.014(2) 0.0149(17) 0.0046(18)
C81 0.185(8) 0.112(7) 0.145(7) -0.012(6) -0.001(6) 0.041(6)
C82 0.113(5) 0.058(3) 0.098(4) 0.018(3) 0.027(3) 0.036(3)
C83 0.131(5) 0.055(3) 0.154(6) 0.041(4) 0.082(4) 0.040(4)
C84 0.121(6) 0.064(4) 0.226(8) 0.040(5) 0.054(5) 0.028(4)
C85 0.107(5) 0.081(5) 0.218(8) 0.029(6) 0.012(5) 0.022(4)
C86 0.110(5) 0.076(5) 0.138(6) 0.019(4) 0.003(4) 0.023(4)
C87 0.075(3) 0.061(3) 0.090(4) 0.020(3) 0.034(3) 0.024(3)
C88 0.188(11) 0.342(13) 0.097(8) -0.036(8) 0.000(8) 0.014(9)
C89 0.109(6) 0.306(11) 0.038(4) -0.036(6) -0.001(4) -0.011(6)
C90 0.138(8) 0.324(12) 0.063(5) -0.020(8) 0.009(5) -0.037(7)
C91 0.196(11) 0.340(13) 0.092(7) -0.002(8) 0.009(8) -0.008(8)
C92 0.183(11) 0.350(13) 0.091(7) -0.026(8) 0.013(8) -0.014(8)
C93 0.115(7) 0.327(13) 0.068(5) -0.039(8) 0.016(5) 0.006(7)
C94 0.117(6) 0.315(12) 0.043(4) -0.039(6) 0.010(4) -0.025(6)
C95 0.301(15) 0.154(8) 0.211(13) -0.002(7) 0.144(12) 0.015(8)
C96 0.162(7) 0.167(7) 0.110(7) -0.026(6) 0.066(6) -0.016(6)
C97 0.131(6) 0.150(6) 0.100(6) -0.037(5) 0.049(5) -0.044(5)
C98 0.149(7) 0.162(7) 0.098(6) -0.025(5) 0.054(5) -0.038(5)
C99 0.171(7) 0.170(8) 0.114(7) -0.032(6) 0.072(6) -0.049(6)
C100 0.150(8) 0.210(9) 0.122(7) -0.053(7) 0.053(6) -0.043(6)
C101 0.138(7) 0.201(8) 0.102(6) -0.048(6) 0.057(5) -0.033(6)
B 0.0210(17) 0.0283(18) 0.039(2) -0.0014(16) 0.0108(15) 0.0013(14)
O1 0.0487(18) 0.0343(15) 0.111(3) 0.0140(16) 0.0281(19) -0.0022(13)
C65 0.062(2) 0.0304(18) 0.065(2) 0.0072(17) 0.0252(19) 0.0000(16)
C66 0.119(6) 0.083(5) 0.092(5) 0.035(4) 0.051(4) 0.016(5)
C67 0.103(6) 0.077(5) 0.122(6) -0.020(5) 0.018(5) -0.029(4)
C68 0.093(5) 0.057(4) 0.118(6) 0.016(4) 0.050(4) 0.021(4)
F1 0.131(6) 0.106(6) 0.129(6) 0.021(5) 0.091(5) 0.014(5)
F2 0.177(7) 0.133(7) 0.073(4) 0.025(4) 0.048(4) 0.015(5)
F3 0.238(11) 0.094(5) 0.132(7) 0.068(5) 0.100(7) 0.052(5)
F4 0.066(4) 0.103(6) 0.248(10) -0.066(6) -0.015(4) -0.019(4)
F5 0.143(7) 0.155(8) 0.099(5) -0.042(4) 0.003(5) -0.021(7)
F6 0.186(8) 0.076(4) 0.195(9) -0.049(5) 0.066(8) -0.070(4)
F7 0.159(10) 0.094(6) 0.145(8) 0.025(6) 0.106(7) 0.020(6)
F8 0.149(8) 0.046(3) 0.162(8) -0.005(4) 0.085(6) 0.021(4)
F9 0.075(4) 0.158(8) 0.164(8) -0.007(5) 0.024(4) 0.058(4)
C66' 0.116(8) 0.068(7) 0.091(7) 0.011(5) 0.000(6) -0.009(6)
F1' 0.112(8) 0.097(10) 0.110(11) 0.017(8) -0.013(6) 0.002(6)
F2' 0.166(12) 0.075(7) 0.075(7) 0.003(6) 0.014(7) -0.034(7)
F3' 0.152(13) 0.083(7) 0.088(8) 0.035(6) -0.034(8) -0.020(7)
C67' 0.081(6) 0.061(7) 0.121(9) 0.003(6) 0.034(5) -0.024(5)
F4' 0.099(9) 0.083(10) 0.136(10) 0.002(8) -0.003(7) -0.046(8)
F5' 0.086(9) 0.089(9) 0.142(11) -0.005(8) 0.057(8) -0.032(7)
F6' 0.140(11) 0.058(6) 0.146(13) 0.011(6) 0.035(10) -0.038(5)
C68' 0.092(7) 0.058(7) 0.104(7) 0.001(5) 0.042(6) 0.000(5)
F7' 0.069(6) 0.056(6) 0.087(9) -0.004(6) 0.048(6) 0.005(5)
F8' 0.095(9) 0.043(6) 0.129(11) 0.012(6) 0.060(7) 0.019(6)
F9' 0.113(10) 0.144(13) 0.093(7) -0.020(7) 0.031(6) 0.009(9)
O2 0.073(5) 0.065(5) 0.0352(19) 0.006(3) 0.002(2) -0.035(3)
C69 0.062(6) 0.057(6) 0.040(5) 0.003(4) 0.003(4) -0.026(4)
C70 0.068(7) 0.094(8) 0.125(9) -0.029(6) 0.007(5) -0.024(5)
C71 0.111(9) 0.121(9) 0.096(8) 0.015(6) 0.054(7) -0.007(6)
C72 0.109(8) 0.062(7) 0.110(8) 0.008(5) 0.015(6) -0.022(5)
F10 0.100(9) 0.160(10) 0.172(11) -0.001(8) -0.042(8) -0.016(7)
F11 0.096(7) 0.106(8) 0.185(10) -0.028(7) 0.057(7) -0.053(6)
F12 0.057(6) 0.083(6) 0.141(11) -0.046(6) -0.012(6) -0.027(4)
F13 0.203(14) 0.193(13) 0.099(7) -0.015(7) 0.056(8) -0.003(11)
F14 0.143(13) 0.137(9) 0.127(10) 0.023(8) 0.075(9) 0.054(9)
F15 0.130(10) 0.181(11) 0.205(14) 0.028(9) 0.082(9) -0.049(8)
F16 0.155(13) 0.069(7) 0.118(8) 0.022(5) 0.029(7) -0.057(7)
F17 0.113(7) 0.075(9) 0.187(13) 0.001(8) 0.024(7) 0.011(6)
F18 0.112(8) 0.073(6) 0.150(9) -0.041(6) 0.027(6) -0.043(6)
O2' 0.073(5) 0.065(5) 0.0352(19) 0.006(3) 0.002(2) -0.035(3)
C69' 0.065(5) 0.046(4) 0.029(4) 0.004(3) 0.008(3) -0.019(3)
C70' 0.080(5) 0.072(6) 0.071(5) -0.017(4) 0.006(4) -0.018(4)
C71' 0.077(5) 0.122(7) 0.053(5) -0.005(5) 0.017(4) -0.006(5)
C72' 0.134(9) 0.048(5) 0.083(6) 0.011(4) 0.013(5) -0.025(4)
F10' 0.145(8) 0.223(10) 0.048(3) -0.016(4) -0.022(4) -0.078(7)
F11' 0.060(4) 0.154(8) 0.099(6) -0.022(6) -0.008(4) 0.018(4)
F12' 0.128(9) 0.066(4) 0.141(9) -0.021(4) 0.006(6) -0.041(4)
F13' 0.137(8) 0.189(9) 0.057(4) -0.012(4) 0.047(4) 0.028(7)
F14' 0.096(6) 0.124(6) 0.122(7) -0.032(5) 0.026(6) 0.018(4)
F15' 0.066(4) 0.291(13) 0.103(6) -0.077(7) 0.042(4) -0.054(6)
F16' 0.127(8) 0.086(7) 0.101(5) 0.055(5) 0.013(5) -0.028(5)
F17' 0.214(11) 0.049(5) 0.202(11) -0.020(6) 0.080(10) -0.008(7)
F18' 0.191(10) 0.117(8) 0.174(10) 0.000(7) -0.001(7) -0.101(8)
O3 0.0302(16) 0.056(2) 0.124(3) -0.020(2) 0.0146(18) -0.0091(14)
C73 0.032(2) 0.074(3) 0.055(3) 0.005(2) 0.0064(19) -0.009(2)
C74 0.092(6) 0.123(7) 0.120(7) 0.038(6) 0.003(5) -0.007(5)
C75 0.069(4) 0.076(4) 0.078(4) -0.011(3) 0.000(3) -0.034(3)
C76 0.060(4) 0.154(8) 0.115(6) 0.021(6) 0.039(4) 0.015(5)
F19 0.174(6) 0.228(7) 0.108(4) 0.083(4) 0.068(4) 0.046(5)
F20 0.103(4) 0.154(5) 0.202(6) 0.102(5) 0.015(4) 0.036(3)
F21 0.167(6) 0.252(8) 0.128(5) 0.024(5) -0.093(4) -0.012(6)
F22 0.080(2) 0.070(2) 0.101(3) 0.0142(19) 0.009(2) -0.0047(18)
F23 0.089(3) 0.111(4) 0.247(7) 0.003(4) -0.021(4) -0.063(3)
F24 0.175(5) 0.132(4) 0.083(3) -0.053(3) 0.031(3) -0.015(3)
F25 0.152(5) 0.184(5) 0.108(3) 0.042(4) 0.083(3) 0.022(4)
F26 0.138(5) 0.145(5) 0.178(5) -0.014(4) 0.083(4) 0.060(4)
F27 0.044(2) 0.241(7) 0.232(6) 0.039(5) 0.046(3) -0.009(3)
O4 0.041(3) 0.054(3) 0.074(4) -0.032(3) 0.026(3) -0.004(2)
C77 0.044(3) 0.048(3) 0.059(3) -0.014(2) 0.023(2) 0.008(2)
C78 0.100(5) 0.125(6) 0.079(4) 0.005(4) 0.042(4) 0.024(4)
C79 0.054(3) 0.099(5) 0.102(5) -0.030(4) 0.025(3) 0.004(3)
C80 0.101(6) 0.065(4) 0.112(5) -0.022(3) 0.038(4) 0.008(3)
F28 0.159(7) 0.094(4) 0.184(7) 0.040(4) 0.101(6) 0.020(4)
F29 0.106(5) 0.173(6) 0.084(4) 0.025(4) 0.015(3) 0.028(4)
F30 0.131(6) 0.172(6) 0.082(4) -0.013(4) 0.065(4) 0.029(5)
F31 0.046(2) 0.124(4) 0.125(5) -0.015(4) 0.040(3) 0.015(2)
F32 0.054(3) 0.086(3) 0.136(5) -0.041(3) 0.021(3) -0.017(2)
F33 0.074(3) 0.157(5) 0.087(4) 0.008(3) -0.005(3) 0.018(3)
F34 0.132(5) 0.069(4) 0.195(8) -0.002(4) 0.087(5) 0.038(4)
F35 0.083(4) 0.057(3) 0.116(4) 0.005(2) 0.033(3) -0.010(2)
F36 0.121(5) 0.112(5) 0.120(5) -0.074(4) -0.006(4) 0.001(4)
O4' 0.040(12) 0.054(11) 0.066(11) -0.026(8) 0.019(9) 0.000(9)
C77' 0.061(8) 0.072(8) 0.075(8) -0.033(6) 0.031(6) 0.003(6)
C78' 0.072(10) 0.104(10) 0.076(9) -0.024(7) 0.033(7) 0.005(8)
C79' 0.059(8) 0.122(11) 0.100(12) -0.038(8) 0.031(7) -0.007(7)
C80' 0.067(10) 0.075(9) 0.117(11) -0.038(7) 0.040(8) 0.005(6)
F28' 0.112(15) 0.106(10) 0.052(10) -0.014(7) 0.037(9) 0.001(9)
F29' 0.077(9) 0.131(14) 0.077(12) -0.001(10) 0.032(7) 0.013(8)
F30' 0.078(12) 0.134(13) 0.076(10) -0.039(9) 0.028(9) 0.011(10)
F31' 0.078(11) 0.114(13) 0.119(14) -0.027(10) 0.050(10) 0.007(9)
F32' 0.067(11) 0.125(11) 0.140(17) -0.051(10) 0.068(11) -0.021(7)
F33' 0.083(13) 0.167(15) 0.137(15) -0.006(11) 0.028(10) 0.015(10)
F34' 0.058(9) 0.051(10) 0.126(14) -0.061(10) 0.040(9) -0.015(7)
F35' 0.138(18) 0.099(14) 0.121(11) -0.025(8) 0.034(9) 0.038(12)
F36' 0.071(9) 0.063(11) 0.119(15) -0.023(10) 0.037(8) -0.016(7)
Al1 0.0285(5) 0.0286(5) 0.0315(5) -0.0023(4) 0.0098(4) -0.0007(4)
Dy1 0.01963(8) 0.03810(9) 0.03670(9) 0.00171(7) 0.00724(6) 0.00182(6)
Dy2 0.02462(8) 0.02186(7) 0.03889(9) -0.00042(6) 0.00995(6) 0.00136(6)

loop_
_atom_type_symbol
_atom_type_description
_atom_type_scat_dispersion_real
_atom_type_scat_dispersion_imag
_atom_type_scat_source
C C 0.0033 0.0016 'International Tables Vol C Tables 4.2.6.8 and 6.1.1.4'
H H 0.0000 0.0000 'International Tables Vol C Tables 4.2.6.8 and 6.1.1.4'
B B 0.0013 0.0007 'International Tables Vol C Tables 4.2.6.8 and 6.1.1.4'
O O 0.0106 0.0060 'International Tables Vol C Tables 4.2.6.8 and 6.1.1.4'
F F 0.0171 0.0103 'International Tables Vol C Tables 4.2.6.8 and 6.1.1.4'
Al Al 0.0645 0.0514 'International Tables Vol C Tables 4.2.6.8 and 6.1.1.4'
Dy Dy -0.1892 4.4098 'International Tables Vol C Tables 4.2.6.8 and 6.1.1.4'

loop_
_geom_angle_atom_site_label_1
_geom_angle_atom_site_label_2
_geom_angle_atom_site_label_3
_geom_angle
_geom_angle_site_symmetry_1
_geom_angle_site_symmetry_3
_geom_angle_publ_flag
C2 C1 C5 107.6(4) . . ?
C2 C1 C6 124.1(4) . . ?
C5 C1 C6 126.4(4) . . ?
C2 C1 Dy1 73.4(2) . . ?
C5 C1 Dy1 74.4(2) . . ?
C6 C1 Dy1 130.0(3) . . ?
C3 C2 C1 108.2(4) . . ?
C3 C2 C7 126.7(4) . . ?
C1 C2 C7 124.5(4) . . ?
C3 C2 Dy1 75.7(2) . . ?
C1 C2 Dy1 75.6(2) . . ?
C7 C2 Dy1 122.1(3) . . ?
C4 C3 C2 108.3(4) . . ?
C4 C3 C8 124.3(4) . . ?
C2 C3 C8 126.7(4) . . ?
C4 C3 Dy1 75.4(2) . . ?
C2 C3 Dy1 73.4(2) . . ?
C8 C3 Dy1 125.4(3) . . ?
C3 C4 C5 107.9(4) . . ?
C3 C4 C9 125.1(4) . . ?
C5 C4 C9 125.5(4) . . ?
C3 C4 Dy1 74.0(2) . . ?
C5 C4 Dy1 73.8(2) . . ?
C9 C4 Dy1 129.1(3) . . ?
C1 C5 C4 108.0(4) . . ?
C1 C5 C10 126.2(4) . . ?
C4 C5 C10 125.0(4) . . ?
C1 C5 Dy1 74.6(2) . . ?
C4 C5 Dy1 75.4(2) . . ?
C10 C5 Dy1 123.7(3) . . ?
C1 C6 H6A 109.5 . . ?
C1 C6 H6B 109.5 . . ?
H6A C6 H6B 109.5 . . ?
C1 C6 H6C 109.5 . . ?
H6A C6 H6C 109.5 . . ?
H6B C6 H6C 109.5 . . ?
C2 C7 H7A 109.5 . . ?
C2 C7 H7B 109.5 . . ?
H7A C7 H7B 109.5 . . ?
C2 C7 H7C 109.5 . . ?
H7A C7 H7C 109.5 . . ?
H7B C7 H7C 109.5 . . ?
C3 C8 H8A 109.5 . . ?
C3 C8 H8B 109.5 . . ?
H8A C8 H8B 109.5 . . ?
C3 C8 H8C 109.5 . . ?
H8A C8 H8C 109.5 . . ?
H8B C8 H8C 109.5 . . ?
C4 C9 H9A 109.5 . . ?
C4 C9 H9B 109.5 . . ?
H9A C9 H9B 109.5 . . ?
C4 C9 H9C 109.5 . . ?
H9A C9 H9C 109.5 . . ?
H9B C9 H9C 109.5 . . ?
C5 C10 H10A 109.5 . . ?
C5 C10 H10B 109.5 . . ?
H10A C10 H10B 109.5 . . ?
C5 C10 H10C 109.5 . . ?
H10A C10 H10C 109.5 . . ?
H10B C10 H10C 109.5 . . ?
C12 C11 C15 108.0(4) . . ?
C12 C11 C16 126.6(4) . . ?
C15 C11 C16 123.8(5) . . ?
C12 C11 Dy1 74.8(2) . . ?
C15 C11 Dy1 74.8(2) . . ?
C16 C11 Dy1 127.6(3) . . ?
C11 C12 C13 108.1(4) . . ?
C11 C12 C17 126.5(4) . . ?
C13 C12 C17 124.7(4) . . ?
C11 C12 Dy1 74.1(2) . . ?
C13 C12 Dy1 76.1(2) . . ?
C17 C12 Dy1 123.8(3) . . ?
C12 C13 C14 108.0(4) . . ?
C12 C13 C18 126.2(4) . . ?
C14 C13 C18 124.2(4) . . ?
C12 C13 Dy1 73.0(2) . . ?
C14 C13 Dy1 74.2(2) . . ?
C18 C13 Dy1 130.1(3) . . ?
C15 C14 C13 107.8(4) . . ?
C15 C14 C19 126.9(4) . . ?
C13 C14 C19 124.5(4) . . ?
C15 C14 Dy1 73.4(2) . . ?
C13 C14 Dy1 74.9(2) . . ?
C19 C14 Dy1 125.6(3) . . ?
C14 C15 C11 108.1(4) . . ?
C14 C15 C20 127.3(4) . . ?
C11 C15 C20 124.0(4) . . ?
C14 C15 Dy1 75.7(2) . . ?
C11 C15 Dy1 74.0(2) . . ?
C20 C15 Dy1 123.6(3) . . ?
C11 C16 H16A 109.5 . . ?
C11 C16 H16B 109.5 . . ?
H16A C16 H16B 109.5 . . ?
C11 C16 H16C 109.5 . . ?
H16A C16 H16C 109.5 . . ?
H16B C16 H16C 109.5 . . ?
C12 C17 H17A 109.5 . . ?
C12 C17 H17B 109.5 . . ?
H17A C17 H17B 109.5 . . ?
C12 C17 H17C 109.5 . . ?
H17A C17 H17C 109.5 . . ?
H17B C17 H17C 109.5 . . ?
C13 C18 H18A 109.5 . . ?
C13 C18 H18B 109.5 . . ?
H18A C18 H18B 109.5 . . ?
C13 C18 H18C 109.5 . . ?
H18A C18 H18C 109.5 . . ?
H18B C18 H18C 109.5 . . ?
C14 C19 H19A 109.5 . . ?
C14 C19 H19B 109.5 . . ?
H19A C19 H19B 109.5 . . ?
C14 C19 H19C 109.5 . . ?
H19A C19 H19C 109.5 . . ?
H19B C19 H19C 109.5 . . ?
C15 C20 H20A 109.5 . . ?
C15 C20 H20B 109.5 . . ?
H20A C20 H20B 109.5 . . ?
C15 C20 H20C 109.5 . . ?
H20A C20 H20C 109.5 . . ?
H20B C20 H20C 109.5 . . ?
C22 C21 C25 108.1(4) . . ?
C22 C21 C26 124.4(4) . . ?
C25 C21 C26 126.8(4) . . ?
C22 C21 Dy2 75.2(2) . . ?
C25 C21 Dy2 73.3(2) . . ?
C26 C21 Dy2 124.7(3) . . ?
C21 C22 C23 108.3(4) . . ?
C21 C22 C27 125.0(4) . . ?
C23 C22 C27 125.3(5) . . ?
C21 C22 Dy2 74.3(2) . . ?
C23 C22 Dy2 73.7(2) . . ?
C27 C22 Dy2 128.5(3) . . ?
C22 C23 C24 107.5(4) . . ?
C22 C23 C28 125.1(5) . . ?
C24 C23 C28 126.8(4) . . ?
C22 C23 Dy2 75.5(2) . . ?
C24 C23 Dy2 74.0(2) . . ?
C28 C23 Dy2 123.6(3) . . ?
C25 C24 C23 108.1(4) . . ?
C25 C24 C29 123.2(4) . . ?
C23 C24 C29 127.2(5) . . ?
C25 C24 Dy2 74.3(2) . . ?
C23 C24 Dy2 74.9(2) . . ?
C29 C24 Dy2 127.7(3) . . ?
C24 C25 C21 108.0(4) . . ?
C24 C25 C30 124.1(4) . . ?
C21 C25 C30 127.1(4) . . ?
C24 C25 Dy2 74.8(2) . . ?
C21 C25 Dy2 75.6(2) . . ?
C30 C25 Dy2 123.5(3) . . ?
C21 C26 H26A 109.5 . . ?
C21 C26 H26B 109.5 . . ?
H26A C26 H26B 109.5 . . ?
C21 C26 H26C 109.5 . . ?
H26A C26 H26C 109.5 . . ?
H26B C26 H26C 109.5 . . ?
C22 C27 H27A 109.5 . . ?
C22 C27 H27B 109.5 . . ?
H27A C27 H27B 109.5 . . ?
C22 C27 H27C 109.5 . . ?
H27A C27 H27C 109.5 . . ?
H27B C27 H27C 109.5 . . ?
C23 C28 H28A 109.5 . . ?
C23 C28 H28B 109.5 . . ?
H28A C28 H28B 109.5 . . ?
C23 C28 H28C 109.5 . . ?
H28A C28 H28C 109.5 . . ?
H28B C28 H28C 109.5 . . ?
C24 C29 H29A 109.5 . . ?
C24 C29 H29B 109.5 . . ?
H29A C29 H29B 109.5 . . ?
C24 C29 H29C 109.5 . . ?
H29A C29 H29C 109.5 . . ?
H29B C29 H29C 109.5 . . ?
C25 C30 H30A 109.5 . . ?
C25 C30 H30B 109.5 . . ?
H30A C30 H30B 109.5 . . ?
C25 C30 H30C 109.5 . . ?
H30A C30 H30C 109.5 . . ?
H30B C30 H30C 109.5 . . ?
C32 C31 C35 107.9(4) . . ?
C32 C31 C36 124.7(4) . . ?
C35 C31 C36 126.8(4) . . ?
C32 C31 Dy2 74.9(2) . . ?
C35 C31 Dy2 75.5(2) . . ?
C36 C31 Dy2 122.8(3) . . ?
C31 C32 C33 108.1(3) . . ?
C31 C32 C37 123.4(4) . . ?
C33 C32 C37 126.5(4) . . ?
C31 C32 Dy2 74.0(2) . . ?
C33 C32 Dy2 74.3(2) . . ?
C37 C32 Dy2 130.3(3) . . ?
C32 C33 C34 108.2(4) . . ?
C32 C33 C38 126.7(4) . . ?
C34 C33 C38 124.4(4) . . ?
C32 C33 Dy2 74.6(2) . . ?
C34 C33 Dy2 75.8(2) . . ?
C38 C33 Dy2 123.4(3) . . ?
C35 C34 C33 107.7(3) . . ?
C35 C34 C39 124.3(4) . . ?
C33 C34 C39 126.5(4) . . ?
C35 C34 Dy2 74.1(2) . . ?
C33 C34 Dy2 73.2(2) . . ?
C39 C34 Dy2 129.4(3) . . ?
C34 C35 C31 108.1(3) . . ?
C34 C35 C40 124.2(4) . . ?
C31 C35 C40 126.7(4) . . ?
C34 C35 Dy2 75.1(2) . . ?
C31 C35 Dy2 73.3(2) . . ?
C40 C35 Dy2 126.3(3) . . ?
C31 C36 H36A 109.5 . . ?
C31 C36 H36B 109.5 . . ?
H36A C36 H36B 109.5 . . ?
C31 C36 H36C 109.5 . . ?
H36A C36 H36C 109.5 . . ?
H36B C36 H36C 109.5 . . ?
C32 C37 H37A 109.5 . . ?
C32 C37 H37B 109.5 . . ?
H37A C37 H37B 109.5 . . ?
C32 C37 H37C 109.5 . . ?
H37A C37 H37C 109.5 . . ?
H37B C37 H37C 109.5 . . ?
C33 C38 H38A 109.5 . . ?
C33 C38 H38B 109.5 . . ?
H38A C38 H38B 109.5 . . ?
C33 C38 H38C 109.5 . . ?
H38A C38 H38C 109.5 . . ?
H38B C38 H38C 109.5 . . ?
C34 C39 H39A 109.5 . . ?
C34 C39 H39B 109.5 . . ?
H39A C39 H39B 109.5 . . ?
C34 C39 H39C 109.5 . . ?
H39A C39 H39C 109.5 . . ?
H39B C39 H39C 109.5 . . ?
C35 C40 H40A 109.5 . . ?
C35 C40 H40B 109.5 . . ?
H40A C40 H40B 109.5 . . ?
C35 C40 H40C 109.5 . . ?
H40A C40 H40C 109.5 . . ?
H40B C40 H40C 109.5 . . ?
C46 C41 C42 114.8(3) . . ?
C46 C41 B 123.6(3) . . ?
C42 C41 B 121.4(3) . . ?
C43 C42 C41 123.0(4) . . ?
C43 C42 Dy1 88.9(2) . . ?
C41 C42 Dy1 122.9(2) . . ?
C43 C42 H42 118.5 . . ?
C41 C42 H42 118.5 . . ?
Dy1 C42 H42 56.7 . . ?
C44 C43 C42 120.1(4) . . ?
C44 C43 H43 120.0 . . ?
C42 C43 H43 120.0 . . ?
C45 C44 C43 118.9(4) . . ?
C45 C44 H44 120.6 . . ?
C43 C44 H44 120.6 . . ?
C44 C45 C46 120.7(4) . . ?
C44 C45 H45 119.7 . . ?
C46 C45 H45 119.7 . . ?
C41 C46 C45 122.6(4) . . ?
C41 C46 H46 118.7 . . ?
C45 C46 H46 118.7 . . ?
C52 C47 C48 114.7(3) . . ?
C52 C47 B 124.1(3) . . ?
C48 C47 B 121.1(3) . . ?
C49 C48 C47 123.0(3) . . ?
C49 C48 Dy1 84.2(2) . . ?
C47 C48 Dy1 124.5(2) . . ?
C49 C48 H48 118.5 . . ?
C47 C48 H48 118.5 . . ?
Dy1 C48 H48 60.8 . . ?
C50 C49 C48 119.7(4) . . ?
C50 C49 Dy1 133.4(3) . . ?
C48 C49 Dy1 68.4(2) . . ?
C50 C49 H49 120.1 . . ?
C48 C49 H49 120.1 . . ?
Dy1 C49 H49 71.5 . . ?
C51 C50 C49 119.0(4) . . ?
C51 C50 H50 120.5 . . ?
C49 C50 H50 120.5 . . ?
C50 C51 C52 120.8(4) . . ?
C50 C51 H51 119.6 . . ?
C52 C51 H51 119.6 . . ?
C51 C52 C47 122.7(4) . . ?
C51 C52 H52 118.6 . . ?
C47 C52 H52 118.6 . . ?
C54 C53 C58 114.8(3) . . ?
C54 C53 B 123.8(3) . . ?
C58 C53 B 121.4(3) . . ?
C55 C54 C53 122.6(4) . . ?
C55 C54 H54 118.7 . . ?
C53 C54 H54 118.7 . . ?
C56 C55 C54 120.6(4) . . ?
C56 C55 H55 119.7 . . ?
C54 C55 H55 119.7 . . ?
C57 C56 C55 118.9(4) . . ?
C57 C56 H56 120.6 . . ?
C55 C56 H56 120.6 . . ?
C56 C57 C58 120.0(4) . . ?
C56 C57 H57 120.0 . . ?
C58 C57 H57 120.0 . . ?
C57 C58 C53 123.1(4) . . ?
C57 C58 Dy2 84.9(2) . . ?
C53 C58 Dy2 124.0(2) . . ?
C57 C58 H58 118.4 . . ?
C53 C58 H58 118.4 . . ?
Dy2 C58 H58 60.4 . . ?
C64 C59 C60 114.7(3) . . ?
C64 C59 B 123.2(3) . . ?
C60 C59 B 121.9(3) . . ?
C61 C60 C59 123.0(3) . . ?
C61 C60 Dy2 85.8(2) . . ?
C59 C60 Dy2 123.7(2) . . ?
C61 C60 H60 118.5 . . ?
C59 C60 H60 118.5 . . ?
Dy2 C60 H60 59.6 . . ?
C62 C61 C60 120.0(4) . . ?
C62 C61 H61 120.0 . . ?
C60 C61 H61 120.0 . . ?
C61 C62 C63 118.8(4) . . ?
C61 C62 H62 120.6 . . ?
C63 C62 H62 120.6 . . ?
C62 C63 C64 120.8(4) . . ?
C62 C63 H63 119.6 . . ?
C64 C63 H63 119.6 . . ?
C63 C64 C59 122.8(4) . . ?
C63 C64 H64 118.6 . . ?
C59 C64 H64 118.6 . . ?
C82 C81 H81A 109.5 . . ?
C82 C81 H81B 109.5 . . ?
H81A C81 H81B 109.5 . . ?
C82 C81 H81C 109.5 . . ?
H81A C81 H81C 109.5 . . ?
H81B C81 H81C 109.5 . . ?
C83 C82 C87 120.0 . . ?
C83 C82 C81 114.3(6) . . ?
C87 C82 C81 125.7(6) . . ?
C84 C83 C82 120.0 . . ?
C84 C83 H83 120.0 . . ?
C82 C83 H83 120.0 . . ?
C85 C84 C83 120.0 . . ?
C85 C84 H84 120.0 . . ?
C83 C84 H84 120.0 . . ?
C84 C85 C86 120.0 . . ?
C84 C85 H85 120.0 . . ?
C86 C85 H85 120.0 . . ?
C87 C86 C85 120.0 . . ?
C87 C86 H86 120.0 . . ?
C85 C86 H86 120.0 . . ?
C86 C87 C82 120.0 . . ?
C86 C87 H87 120.0 . . ?
C82 C87 H87 120.0 . . ?
C89 C88 H88A 109.5 . . ?
C89 C88 H88B 109.5 . . ?
H88A C88 H88B 109.5 . . ?
C89 C88 H88C 109.5 . . ?
H88A C88 H88C 109.5 . . ?
H88B C88 H88C 109.5 . . ?
C90 C89 C94 120.0 . . ?
C90 C89 C88 117.5(9) . . ?
C94 C89 C88 122.5(9) . . ?
C91 C90 C89 120.0 . . ?
C91 C90 H90 120.0 . . ?
C89 C90 H90 120.0 . . ?
C92 C91 C90 120.0 . . ?
C92 C91 H91 120.0 . . ?
C90 C91 H91 120.0 . . ?
C91 C92 C93 120.0 . . ?
C91 C92 H92 120.0 . . ?
C93 C92 H92 120.0 . . ?
C94 C93 C92 120.0 . . ?
C94 C93 H93 120.0 . . ?
C92 C93 H93 120.0 . . ?
C93 C94 C89 120.0 . . ?
C93 C94 H94 120.0 . . ?
C89 C94 H94 120.0 . . ?
C96 C95 H95A 109.5 . . ?
C96 C95 H95B 109.5 . . ?
H95A C95 H95B 109.5 . . ?
C96 C95 H95C 109.5 . . ?
H95A C95 H95C 109.5 . . ?
H95B C95 H95C 109.5 . . ?
C97 C96 C101 120.0 . . ?
C97 C96 C95 122.8(8) . . ?
C101 C96 C95 117.2(8) . . ?
C98 C97 C96 120.0 . . ?
C98 C97 H97 120.0 . . ?
C96 C97 H97 120.0 . . ?
C97 C98 C99 120.0 . . ?
C97 C98 H98 120.0 . . ?
C99 C98 H98 120.0 . . ?
C100 C99 C98 120.0 . . ?
C100 C99 H99 120.0 . . ?
C98 C99 H99 120.0 . . ?
C99 C100 C101 120.0 . . ?
C99 C100 H100 120.0 . . ?
C101 C100 H100 120.0 . . ?
C100 C101 C96 120.0 . . ?
C100 C101 H101 120.0 . . ?
C96 C101 H101 120.0 . . ?
C47 B C53 108.9(3) . . ?
C47 B C59 109.5(3) . . ?
C53 B C59 109.3(3) . . ?
C47 B C41 109.9(3) . . ?
C53 B C41 110.2(3) . . ?
C59 B C41 109.0(3) . . ?
C65 O1 Al1 157.6(3) . . ?
O1 C65 C66 111.3(5) . . ?
O1 C65 C67' 110.0(7) . . ?
O1 C65 C68 112.1(5) . . ?
C66 C65 C68 109.1(6) . . ?
O1 C65 C68' 114.9(7) . . ?
C67' C65 C68' 111.7(9) . . ?
O1 C65 C66' 102.4(6) . . ?
C67' C65 C66' 114.7(9) . . ?
C68' C65 C66' 102.7(9) . . ?
O1 C65 C67 107.0(5) . . ?
C66 C65 C67 107.5(6) . . ?
C68 C65 C67 109.7(6) . . ?
F2 C66 F1 96.5(9) . . ?
F2 C66 F3 105.5(10) . . ?
F1 C66 F3 107.1(9) . . ?
F2 C66 C65 115.7(7) . . ?
F1 C66 C65 114.4(8) . . ?
F3 C66 C65 115.5(8) . . ?
F5 C67 F6 106.6(10) . . ?
F5 C67 F4 113.3(11) . . ?
F6 C67 F4 107.8(10) . . ?
F5 C67 C65 110.3(8) . . ?
F6 C67 C65 112.5(9) . . ?
F4 C67 C65 106.4(7) . . ?
F9 C68 F7 112.3(10) . . ?
F9 C68 F8 120.1(9) . . ?
F7 C68 F8 98.7(10) . . ?
F9 C68 C65 111.2(7) . . ?
F7 C68 C65 107.7(9) . . ?
F8 C68 C65 105.6(7) . . ?
F3' C66' F1' 109.4(18) . . ?
F3' C66' F2' 117.1(17) . . ?
F1' C66' F2' 96.8(16) . . ?
F3' C66' C65 113.6(12) . . ?
F1' C66' C65 111.7(14) . . ?
F2' C66' C65 107.1(12) . . ?
F5' C67' F6' 98.5(18) . . ?
F5' C67' F4' 118.9(18) . . ?
F6' C67' F4' 108.3(16) . . ?
F5' C67' C65 111.2(13) . . ?
F6' C67' C65 108.6(13) . . ?
F4' C67' C65 110.4(13) . . ?
F9' C68' F7' 114.7(17) . . ?
F9' C68' F8' 130.1(17) . . ?
F7' C68' F8' 88.8(14) . . ?
F9' C68' C65 106.2(12) . . ?
F7' C68' C65 106.4(13) . . ?
F8' C68' C65 107.9(12) . . ?
C69 O2 Al1 167.5(10) . . ?
O2 C69 C72 103.6(12) . . ?
O2 C69 C70 110.7(12) . . ?
C72 C69 C70 106.4(12) . . ?
O2 C69 C71 111.0(13) . . ?
C72 C69 C71 115.2(12) . . ?
C70 C69 C71 109.8(12) . . ?
F10 C70 F12 96.1(12) . . ?
F10 C70 F11 103.9(14) . . ?
F12 C70 F11 111.3(14) . . ?
F10 C70 C69 112.5(13) . . ?
F12 C70 C69 119.8(13) . . ?
F11 C70 C69 111.2(11) . . ?
F15 C71 F13 105.3(17) . . ?
F15 C71 F14 115.4(17) . . ?
F13 C71 F14 125.2(19) . . ?
F15 C71 C69 100.3(13) . . ?
F13 C71 C69 103.5(14) . . ?
F14 C71 C69 103.5(13) . . ?
F16 C72 F18 100.9(14) . . ?
F16 C72 F17 119(2) . . ?
F18 C72 F17 110.7(15) . . ?
F16 C72 C69 112.2(15) . . ?
F18 C72 C69 106.1(13) . . ?
F17 C72 C69 107.6(13) . . ?
C69' O2' Al1 150.9(7) . . ?
O2' C69' C72' 118.6(9) . . ?
O2' C69' C70' 107.1(8) . . ?
C72' C69' C70' 111.3(9) . . ?
O2' C69' C71' 107.9(9) . . ?
C72' C69' C71' 104.7(9) . . ?
C70' C69' C71' 106.8(8) . . ?
F10' C70' F11' 108.9(10) . . ?
F10' C70' F12' 121.0(11) . . ?
F11' C70' F12' 108.3(11) . . ?
F10' C70' C69' 111.6(8) . . ?
F11' C70' C69' 107.6(9) . . ?
F12' C70' C69' 98.5(9) . . ?
F14' C71' F13' 94.1(11) . . ?
F14' C71' F15' 112.9(13) . . ?
F13' C71' F15' 103.7(10) . . ?
F14' C71' C69' 113.9(10) . . ?
F13' C71' C69' 116.6(10) . . ?
F15' C71' C69' 113.8(10) . . ?
F18' C72' F17' 107.3(12) . . ?
F18' C72' F16' 112.1(12) . . ?
F17' C72' F16' 101.6(14) . . ?
F18' C72' C69' 115.9(11) . . ?
F17' C72' C69' 108.8(10) . . ?
F16' C72' C69' 110.1(9) . . ?
C73 O3 Al1 154.5(4) . . ?
O3 C73 C76 109.2(5) . . ?
O3 C73 C74 111.2(5) . . ?
C76 C73 C74 109.5(6) . . ?
O3 C73 C75 111.2(4) . . ?
C76 C73 C75 108.8(5) . . ?
C74 C73 C75 106.9(6) . . ?
F21 C74 F19 111.7(10) . . ?
F21 C74 F20 109.9(8) . . ?
F19 C74 F20 108.0(7) . . ?
F21 C74 C73 113.4(7) . . ?
F19 C74 C73 107.5(7) . . ?
F20 C74 C73 106.1(8) . . ?
F22 C75 F23 107.8(6) . . ?
F22 C75 F24 106.3(6) . . ?
F23 C75 F24 110.1(6) . . ?
F22 C75 C73 110.9(5) . . ?
F23 C75 C73 112.2(6) . . ?
F24 C75 C73 109.4(5) . . ?
F26 C76 F25 110.6(8) . . ?
F26 C76 F27 107.3(7) . . ?
F25 C76 F27 107.3(7) . . ?
F26 C76 C73 113.2(7) . . ?
F25 C76 C73 108.6(6) . . ?
F27 C76 C73 109.8(7) . . ?
C77 O4 Al1 150.8(6) . . ?
O4 C77 C79 112.5(5) . . ?
O4 C77 C78 110.0(6) . . ?
C79 C77 C78 109.8(6) . . ?
O4 C77 C80 106.8(6) . . ?
C79 C77 C80 111.6(6) . . ?
C78 C77 C80 105.8(6) . . ?
F29 C78 F30 109.4(8) . . ?
F29 C78 F28 109.8(8) . . ?
F30 C78 F28 106.6(7) . . ?
F29 C78 C77 113.4(7) . . ?
F30 C78 C77 112.5(7) . . ?
F28 C78 C77 104.7(7) . . ?
F32 C79 F31 106.0(6) . . ?
F32 C79 F33 107.6(7) . . ?
F31 C79 F33 107.4(6) . . ?
F32 C79 C77 113.8(6) . . ?
F31 C79 C77 114.1(6) . . ?
F33 C79 C77 107.7(6) . . ?
F35 C80 F34 103.9(7) . . ?
F35 C80 F36 112.9(8) . . ?
F34 C80 F36 113.6(8) . . ?
F35 C80 C77 109.8(6) . . ?
F34 C80 C77 109.4(7) . . ?
F36 C80 C77 107.3(7) . . ?
C77' O4' Al1 154(2) . . ?
O4' C77' C79' 110.9(15) . . ?
O4' C77' C78' 112.6(16) . . ?
C79' C77' C78' 108.4(13) . . ?
O4' C77' C80' 106.3(16) . . ?
C79' C77' C80' 107.8(13) . . ?
C78' C77' C80' 110.7(13) . . ?
F29' C78' F30' 108.5(16) . . ?
F29' C78' F28' 105.0(17) . . ?
F30' C78' F28' 110.9(17) . . ?
F29' C78' C77' 111.6(15) . . ?
F30' C78' C77' 112.2(16) . . ?
F28' C78' C77' 108.4(15) . . ?
F32' C79' F31' 104.6(15) . . ?
F32' C79' F33' 114.9(19) . . ?
F31' C79' F33' 106.0(17) . . ?
F32' C79' C77' 108.7(15) . . ?
F31' C79' C77' 113.7(16) . . ?
F33' C79' C77' 109.0(15) . . ?
F36' C80' F35' 116.1(19) . . ?
F36' C80' F34' 109.8(17) . . ?
F35' C80' F34' 107.2(17) . . ?
F36' C80' C77' 111.4(16) . . ?
F35' C80' C77' 104.0(15) . . ?
F34' C80' C77' 107.9(15) . . ?
O2 Al1 O4 107.7(6) . . ?
O2 Al1 O1 120.7(4) . . ?
O4 Al1 O1 108.4(3) . . ?
O2 Al1 O3 101.7(4) . . ?
O4 Al1 O3 106.8(3) . . ?
O1 Al1 O3 110.76(18) . . ?
O1 Al1 O4' 106.4(11) . . ?
O3 Al1 O4' 120.2(10) . . ?
O1 Al1 O2' 101.7(3) . . ?
O3 Al1 O2' 115.1(3) . . ?
O4' Al1 O2' 100.6(10) . . ?
C11 Dy1 C2 107.76(14) . . ?
C11 Dy1 C12 31.10(14) . . ?
C2 Dy1 C12 100.77(14) . . ?
C11 Dy1 C15 31.26(14) . . ?
C2 Dy1 C15 137.50(14) . . ?
C12 Dy1 C15 51.47(14) . . ?
C11 Dy1 C5 91.70(13) . . ?
C2 Dy1 C5 51.21(13) . . ?
C12 Dy1 C5 111.31(13) . . ?
C15 Dy1 C5 104.21(13) . . ?
C11 Dy1 C1 83.58(13) . . ?
C2 Dy1 C1 31.01(13) . . ?
C12 Dy1 C1 90.12(13) . . ?
C15 Dy1 C1 109.08(14) . . ?
C5 Dy1 C1 30.93(13) . . ?
C11 Dy1 C3 134.54(13) . . ?
C2 Dy1 C3 30.93(13) . . ?
C12 Dy1 C3 131.54(14) . . ?
C15 Dy1 C3 155.09(13) . . ?
C5 Dy1 C3 50.88(13) . . ?
C1 Dy1 C3 50.97(13) . . ?
C11 Dy1 C14 51.30(13) . . ?
C2 Dy1 C14 151.84(13) . . ?
C12 Dy1 C14 51.27(12) . . ?
C15 Dy1 C14 30.89(13) . . ?
C5 Dy1 C14 135.04(13) . . ?
C1 Dy1 C14 134.84(13) . . ?
C3 Dy1 C14 173.71(13) . . ?
C11 Dy1 C13 51.10(13) . . ?
C2 Dy1 C13 122.99(14) . . ?
C12 Dy1 C13 30.88(12) . . ?
C15 Dy1 C13 51.06(13) . . ?
C5 Dy1 C13 141.22(13) . . ?
C1 Dy1 C13 120.37(13) . . ?
C3 Dy1 C13 147.73(14) . . ?
C14 Dy1 C13 30.87(13) . . ?
C11 Dy1 C4 122.16(13) . . ?
C2 Dy1 C4 50.98(14) . . ?
C12 Dy1 C4 140.34(12) . . ?
C15 Dy1 C4 127.30(14) . . ?
C5 Dy1 C4 30.82(12) . . ?
C1 Dy1 C4 50.93(13) . . ?
C3 Dy1 C4 30.59(13) . . ?
C14 Dy1 C4 152.52(14) . . ?
C13 Dy1 C4 171.20(12) . . ?
C11 Dy1 C48 130.40(13) . . ?
C2 Dy1 C48 117.31(13) . . ?
C12 Dy1 C48 140.72(12) . . ?
C15 Dy1 C48 99.48(12) . . ?
C5 Dy1 C48 100.43(12) . . ?
C1 Dy1 C48 127.52(12) . . ?
C3 Dy1 C48 86.46(12) . . ?
C14 Dy1 C48 89.91(12) . . ?
C13 Dy1 C48 111.91(12) . . ?
C4 Dy1 C48 76.68(11) . . ?
C11 Dy1 C42 127.74(13) . . ?
C2 Dy1 C42 97.35(12) . . ?
C12 Dy1 C42 100.53(13) . . ?
C15 Dy1 C42 117.16(13) . . ?
C5 Dy1 C42 137.96(12) . . ?
C1 Dy1 C42 128.16(12) . . ?
C3 Dy1 C42 87.50(12) . . ?
C14 Dy1 C42 86.36(13) . . ?
C13 Dy1 C42 76.72(12) . . ?
C4 Dy1 C42 109.39(12) . . ?
C48 Dy1 C42 66.95(10) . . ?
C31 Dy2 C33 51.42(13) . . ?
C31 Dy2 C25 137.84(13) . . ?
C33 Dy2 C25 103.27(12) . . ?
C31 Dy2 C32 31.02(13) . . ?
C33 Dy2 C32 31.04(13) . . ?
C25 Dy2 C32 109.06(12) . . ?
C31 Dy2 C24 108.35(14) . . ?
C33 Dy2 C24 90.30(12) . . ?
C25 Dy2 C24 30.91(13) . . ?
C32 Dy2 C24 83.43(13) . . ?
C31 Dy2 C35 31.20(13) . . ?
C33 Dy2 C35 51.16(12) . . ?
C25 Dy2 C35 154.36(12) . . ?
C32 Dy2 C35 51.19(12) . . ?
C24 Dy2 C35 134.60(12) . . ?
C31 Dy2 C23 100.98(14) . . ?
C33 Dy2 C23 109.58(13) . . ?
C25 Dy2 C23 51.28(14) . . ?
C32 Dy2 C23 89.22(13) . . ?
C24 Dy2 C23 31.12(14) . . ?
C35 Dy2 C23 132.12(14) . . ?
C31 Dy2 C21 151.63(13) . . ?
C33 Dy2 C21 134.29(12) . . ?
C25 Dy2 C21 31.03(12) . . ?
C32 Dy2 C21 134.32(12) . . ?
C24 Dy2 C21 51.01(12) . . ?
C35 Dy2 C21 174.13(12) . . ?
C23 Dy2 C21 50.94(14) . . ?
C31 Dy2 C34 51.30(13) . . ?
C33 Dy2 C34 31.00(12) . . ?
C25 Dy2 C34 125.98(13) . . ?
C32 Dy2 C34 51.14(12) . . ?
C24 Dy2 C34 120.73(13) . . ?
C35 Dy2 C34 30.75(13) . . ?
C23 Dy2 C34 139.21(13) . . ?
C21 Dy2 C34 151.98(14) . . ?
C31 Dy2 C22 123.00(14) . . ?
C33 Dy2 C22 139.51(12) . . ?
C25 Dy2 C22 50.92(13) . . ?
C32 Dy2 C22 119.34(13) . . ?
C24 Dy2 C22 50.97(13) . . ?
C35 Dy2 C22 148.70(14) . . ?
C23 Dy2 C22 30.86(13) . . ?
C21 Dy2 C22 30.47(14) . . ?
C34 Dy2 C22 170.06(13) . . ?
C31 Dy2 C60 118.90(12) . . ?
C33 Dy2 C60 100.95(11) . . ?
C25 Dy2 C60 96.84(12) . . ?
C32 Dy2 C60 128.48(11) . . ?
C24 Dy2 C60 127.24(13) . . ?
C35 Dy2 C60 87.76(12) . . ?
C23 Dy2 C60 139.55(12) . . ?
C21 Dy2 C60 88.72(12) . . ?
C34 Dy2 C60 77.50(11) . . ?
C22 Dy2 C60 111.66(13) . . ?
C31 Dy2 C58 99.82(12) . . ?
C33 Dy2 C58 140.42(11) . . ?
C25 Dy2 C58 115.24(11) . . ?
C32 Dy2 C58 130.61(12) . . ?
C24 Dy2 C58 127.69(12) . . ?
C35 Dy2 C58 89.80(11) . . ?
C23 Dy2 C58 101.65(12) . . ?
C21 Dy2 C58 84.50(11) . . ?
C34 Dy2 C58 111.38(11) . . ?
C22 Dy2 C58 76.72(11) . . ?
C60 Dy2 C58 66.92(10) . . ?

loop_
_geom_bond_atom_site_label_1
_geom_bond_atom_site_label_2
_geom_bond_distance
_geom_bond_site_symmetry_2
_geom_bond_publ_flag
C1 C2 1.416(6) . ?
C1 C5 1.419(6) . ?
C1 C6 1.506(6) . ?
C1 Dy1 2.662(4) . ?
C2 C3 1.413(6) . ?
C2 C7 1.511(6) . ?
C2 Dy1 2.634(4) . ?
C3 C4 1.409(6) . ?
C3 C8 1.501(6) . ?
C3 Dy1 2.663(4) . ?
C4 C5 1.419(6) . ?
C4 C9 1.509(6) . ?
C4 Dy1 2.680(4) . ?
C5 C10 1.507(6) . ?
C5 Dy1 2.659(4) . ?
C6 H6A 0.9800 . ?
C6 H6B 0.9800 . ?
C6 H6C 0.9800 . ?
C7 H7A 0.9800 . ?
C7 H7B 0.9800 . ?
C7 H7C 0.9800 . ?
C8 H8A 0.9800 . ?
C8 H8B 0.9800 . ?
C8 H8C 0.9800 . ?
C9 H9A 0.9800 . ?
C9 H9B 0.9800 . ?
C9 H9C 0.9800 . ?
C10 H10A 0.9800 . ?
C10 H10B 0.9800 . ?
C10 H10C 0.9800 . ?
C11 C12 1.411(6) . ?
C11 C15 1.418(6) . ?
C11 C16 1.510(6) . ?
C11 Dy1 2.627(4) . ?
C12 C13 1.414(6) . ?
C12 C17 1.506(6) . ?
C12 Dy1 2.636(4) . ?
C13 C14 1.421(6) . ?
C13 C18 1.510(6) . ?
C13 Dy1 2.675(4) . ?
C14 C15 1.413(6) . ?
C14 C19 1.509(6) . ?
C14 Dy1 2.666(4) . ?
C15 C20 1.496(6) . ?
C15 Dy1 2.637(4) . ?
C16 H16A 0.9800 . ?
C16 H16B 0.9800 . ?
C16 H16C 0.9800 . ?
C17 H17A 0.9800 . ?
C17 H17B 0.9800 . ?
C17 H17C 0.9800 . ?
C18 H18A 0.9800 . ?
C18 H18B 0.9800 . ?
C18 H18C 0.9800 . ?
C19 H19A 0.9800 . ?
C19 H19B 0.9800 . ?
C19 H19C 0.9800 . ?
C20 H20A 0.9800 . ?
C20 H20B 0.9800 . ?
C20 H20C 0.9800 . ?
C21 C22 1.406(6) . ?
C21 C25 1.421(5) . ?
C21 C26 1.500(6) . ?
C21 Dy2 2.670(4) . ?
C22 C23 1.421(6) . ?
C22 C27 1.516(6) . ?
C22 Dy2 2.682(4) . ?
C23 C24 1.423(6) . ?
C23 C28 1.508(7) . ?
C23 Dy2 2.659(4) . ?
C24 C25 1.409(6) . ?
C24 C29 1.512(6) . ?
C24 Dy2 2.647(4) . ?
C25 C30 1.501(6) . ?
C25 Dy2 2.640(4) . ?
C26 H26A 0.9800 . ?
C26 H26B 0.9800 . ?
C26 H26C 0.9800 . ?
C27 H27A 0.9800 . ?
C27 H27B 0.9800 . ?
C27 H27C 0.9800 . ?
C28 H28A 0.9800 . ?
C28 H28B 0.9800 . ?
C28 H28C 0.9800 . ?
C29 H29A 0.9800 . ?
C29 H29B 0.9800 . ?
C29 H29C 0.9800 . ?
C30 H30A 0.9800 . ?
C30 H30B 0.9800 . ?
C30 H30C 0.9800 . ?
C31 C32 1.409(6) . ?
C31 C35 1.422(6) . ?
C31 C36 1.505(6) . ?
C31 Dy2 2.629(4) . ?
C32 C33 1.412(6) . ?
C32 C37 1.511(6) . ?
C32 Dy2 2.640(4) . ?
C33 C34 1.418(5) . ?
C33 C38 1.510(6) . ?
C33 Dy2 2.636(4) . ?
C34 C35 1.413(6) . ?
C34 C39 1.502(6) . ?
C34 Dy2 2.670(4) . ?
C35 C40 1.507(6) . ?
C35 Dy2 2.657(4) . ?
C36 H36A 0.9800 . ?
C36 H36B 0.9800 . ?
C36 H36C 0.9800 . ?
C37 H37A 0.9800 . ?
C37 H37B 0.9800 . ?
C37 H37C 0.9800 . ?
C38 H38A 0.9800 . ?
C38 H38B 0.9800 . ?
C38 H38C 0.9800 . ?
C39 H39A 0.9800 . ?
C39 H39B 0.9800 . ?
C39 H39C 0.9800 . ?
C40 H40A 0.9800 . ?
C40 H40B 0.9800 . ?
C40 H40C 0.9800 . ?
C41 C46 1.396(5) . ?
C41 C42 1.412(5) . ?
C41 B 1.645(5) . ?
C42 C43 1.389(5) . ?
C42 Dy1 2.912(4) . ?
C42 H42 0.9500 . ?
C43 C44 1.380(7) . ?
C43 H43 0.9500 . ?
C44 C45 1.378(7) . ?
C44 H44 0.9500 . ?
C45 C46 1.395(6) . ?
C45 H45 0.9500 . ?
C46 H46 0.9500 . ?
C47 C52 1.400(5) . ?
C47 C48 1.410(5) . ?
C47 B 1.638(5) . ?
C48 C49 1.396(5) . ?
C48 Dy1 2.820(3) . ?
C48 H48 0.9500 . ?
C49 C50 1.383(6) . ?
C49 Dy1 3.017(4) . ?
C49 H49 0.9500 . ?
C50 C51 1.375(6) . ?
C50 H50 0.9500 . ?
C51 C52 1.389(6) . ?
C51 H51 0.9500 . ?
C52 H52 0.9500 . ?
C53 C54 1.398(5) . ?
C53 C58 1.413(5) . ?
C53 B 1.641(6) . ?
C54 C55 1.387(6) . ?
C54 H54 0.9500 . ?
C55 C56 1.384(6) . ?
C55 H55 0.9500 . ?
C56 C57 1.379(6) . ?
C56 H56 0.9500 . ?
C57 C58 1.384(6) . ?
C57 H57 0.9500 . ?
C58 Dy2 2.874(3) . ?
C58 H58 0.9500 . ?
C59 C64 1.393(5) . ?
C59 C60 1.410(5) . ?
C59 B 1.643(5) . ?
C60 C61 1.393(5) . ?
C60 Dy2 2.852(3) . ?
C60 H60 0.9500 . ?
C61 C62 1.377(6) . ?
C61 H61 0.9500 . ?
C62 C63 1.378(6) . ?
C62 H62 0.9500 . ?
C63 C64 1.390(6) . ?
C63 H63 0.9500 . ?
C64 H64 0.9500 . ?
C81 C82 1.410(9) . ?
C81 H81A 0.9800 . ?
C81 H81B 0.9800 . ?
C81 H81C 0.9800 . ?
C82 C83 1.3900 . ?
C82 C87 1.3900 . ?
C83 C84 1.3900 . ?
C83 H83 0.9500 . ?
C84 C85 1.3900 . ?
C84 H84 0.9500 . ?
C85 C86 1.3900 . ?
C85 H85 0.9500 . ?
C86 C87 1.3900 . ?
C86 H86 0.9500 . ?
C87 H87 0.9500 . ?
C88 C89 1.400(11) . ?
C88 H88A 0.9800 . ?
C88 H88B 0.9800 . ?
C88 H88C 0.9800 . ?
C89 C90 1.3900 . ?
C89 C94 1.3900 . ?
C90 C91 1.3900 . ?
C90 H90 0.9500 . ?
C91 C92 1.3900 . ?
C91 H91 0.9500 . ?
C92 C93 1.3900 . ?
C92 H92 0.9500 . ?
C93 C94 1.3900 . ?
C93 H93 0.9500 . ?
C94 H94 0.9500 . ?
C95 C96 1.423(10) . ?
C95 H95A 0.9800 . ?
C95 H95B 0.9800 . ?
C95 H95C 0.9800 . ?
C96 C97 1.3900 . ?
C96 C101 1.3900 . ?
C97 C98 1.3900 . ?
C97 H97 0.9500 . ?
C98 C99 1.3900 . ?
C98 H98 0.9500 . ?
C99 C100 1.3900 . ?
C99 H99 0.9500 . ?
C100 C101 1.3900 . ?
C100 H100 0.9500 . ?
C101 H101 0.9500 . ?
O1 C65 1.325(5) . ?
O1 Al1 1.707(3) . ?
C65 C66 1.507(9) . ?
C65 C67' 1.517(12) . ?
C65 C68 1.520(9) . ?
C65 C68' 1.530(12) . ?
C65 C66' 1.555(12) . ?
C65 C67 1.557(10) . ?
C66 F2 1.300(10) . ?
C66 F1 1.307(10) . ?
C66 F3 1.311(9) . ?
C67 F5 1.310(11) . ?
C67 F6 1.331(10) . ?
C67 F4 1.379(11) . ?
C68 F9 1.314(11) . ?
C68 F7 1.405(11) . ?
C68 F8 1.455(10) . ?
C66' F3' 1.280(13) . ?
C66' F1' 1.312(14) . ?
C66' F2' 1.316(14) . ?
C67' F5' 1.314(14) . ?
C67' F6' 1.332(13) . ?
C67' F4' 1.353(14) . ?
C68' F9' 1.373(14) . ?
C68' F7' 1.417(14) . ?
C68' F8' 1.464(13) . ?
O2 C69 1.322(13) . ?
O2 Al1 1.665(10) . ?
C69 C72 1.535(13) . ?
C69 C70 1.539(13) . ?
C69 C71 1.552(13) . ?
C70 F10 1.358(13) . ?
C70 F12 1.369(13) . ?
C70 F11 1.370(13) . ?
C71 F15 1.356(13) . ?
C71 F13 1.359(13) . ?
C71 F14 1.371(13) . ?
C72 F16 1.310(13) . ?
C72 F18 1.314(13) . ?
C72 F17 1.369(13) . ?
O2' C69' 1.323(9) . ?
O2' Al1 1.752(7) . ?
C69' C72' 1.524(10) . ?
C69' C70' 1.540(11) . ?
C69' C71' 1.566(11) . ?
C70' F10' 1.307(10) . ?
C70' F11' 1.367(10) . ?
C70' F12' 1.381(11) . ?
C71' F14' 1.285(12) . ?
C71' F13' 1.290(10) . ?
C71' F15' 1.296(10) . ?
C72' F18' 1.305(11) . ?
C72' F17' 1.359(12) . ?
C72' F16' 1.369(11) . ?
O3 C73 1.314(5) . ?
O3 Al1 1.714(3) . ?
C73 C76 1.549(8) . ?
C73 C74 1.569(10) . ?
C73 C75 1.571(8) . ?
C74 F21 1.286(10) . ?
C74 F19 1.326(10) . ?
C74 F20 1.364(11) . ?
C75 F22 1.289(7) . ?
C75 F23 1.315(6) . ?
C75 F24 1.343(8) . ?
C76 F26 1.261(10) . ?
C76 F25 1.342(9) . ?
C76 F27 1.373(9) . ?
O4 C77 1.347(6) . ?
O4 Al1 1.704(5) . ?
C77 C79 1.496(9) . ?
C77 C78 1.538(10) . ?
C77 C80 1.579(9) . ?
C78 F29 1.287(9) . ?
C78 F30 1.342(8) . ?
C78 F28 1.427(9) . ?
C79 F32 1.308(8) . ?
C79 F31 1.357(7) . ?
C79 F33 1.413(9) . ?
C80 F35 1.310(9) . ?
C80 F34 1.364(8) . ?
C80 F36 1.366(9) . ?
O4' C77' 1.354(16) . ?
O4' Al1 1.72(2) . ?
C77' C79' 1.507(17) . ?
C77' C78' 1.526(17) . ?
C77' C80' 1.570(16) . ?
C78' F29' 1.325(14) . ?
C78' F30' 1.332(14) . ?
C78' F28' 1.353(14) . ?
C79' F32' 1.332(14) . ?
C79' F31' 1.348(14) . ?
C79' F33' 1.366(14) . ?
C80' F36' 1.336(14) . ?
C80' F35' 1.342(14) . ?
C80' F34' 1.350(14) . ?

loop_
_geom_torsion_atom_site_label_1
_geom_torsion_atom_site_label_2
_geom_torsion_atom_site_label_3
_geom_torsion_atom_site_label_4
_geom_torsion
_geom_torsion_site_symmetry_1
_geom_torsion_site_symmetry_2
_geom_torsion_site_symmetry_3
_geom_torsion_site_symmetry_4
_geom_torsion_publ_flag
C5 C1 C2 C3 -2.1(4) . . . . ?
C6 C1 C2 C3 163.3(4) . . . . ?
Dy1 C1 C2 C3 -69.3(3) . . . . ?
C5 C1 C2 C7 -173.5(4) . . . . ?
C6 C1 C2 C7 -8.1(7) . . . . ?
Dy1 C1 C2 C7 119.3(4) . . . . ?
C5 C1 C2 Dy1 67.1(3) . . . . ?
C6 C1 C2 Dy1 -127.4(4) . . . . ?
C1 C2 C3 C4 1.3(4) . . . . ?
C7 C2 C3 C4 172.5(4) . . . . ?
Dy1 C2 C3 C4 -67.9(3) . . . . ?
C1 C2 C3 C8 -168.6(4) . . . . ?
C7 C2 C3 C8 2.5(7) . . . . ?
Dy1 C2 C3 C8 122.2(4) . . . . ?
C1 C2 C3 Dy1 69.2(3) . . . . ?
C7 C2 C3 Dy1 -119.6(4) . . . . ?
C2 C3 C4 C5 0.0(4) . . . . ?
C8 C3 C4 C5 170.2(4) . . . . ?
Dy1 C3 C4 C5 -66.6(3) . . . . ?
C2 C3 C4 C9 -166.5(4) . . . . ?
C8 C3 C4 C9 3.8(6) . . . . ?
Dy1 C3 C4 C9 126.9(4) . . . . ?
C2 C3 C4 Dy1 66.6(3) . . . . ?
C8 C3 C4 Dy1 -123.2(4) . . . . ?
C2 C1 C5 C4 2.1(4) . . . . ?
C6 C1 C5 C4 -162.9(4) . . . . ?
Dy1 C1 C5 C4 68.6(3) . . . . ?
C2 C1 C5 C10 172.7(4) . . . . ?
C6 C1 C5 C10 7.7(7) . . . . ?
Dy1 C1 C5 C10 -120.8(4) . . . . ?
C2 C1 C5 Dy1 -66.5(3) . . . . ?
C6 C1 C5 Dy1 128.5(4) . . . . ?
C3 C4 C5 C1 -1.3(4) . . . . ?
C9 C4 C5 C1 165.1(4) . . . . ?
Dy1 C4 C5 C1 -68.1(3) . . . . ?
C3 C4 C5 C10 -172.1(4) . . . . ?
C9 C4 C5 C10 -5.6(7) . . . . ?
Dy1 C4 C5 C10 121.2(4) . . . . ?
C3 C4 C5 Dy1 66.8(3) . . . . ?
C9 C4 C5 Dy1 -126.8(4) . . . . ?
C15 C11 C12 C13 1.2(5) . . . . ?
C16 C11 C12 C13 -165.0(4) . . . . ?
Dy1 C11 C12 C13 69.2(3) . . . . ?
C15 C11 C12 C17 171.4(4) . . . . ?
C16 C11 C12 C17 5.3(8) . . . . ?
Dy1 C11 C12 C17 -120.6(5) . . . . ?
C15 C11 C12 Dy1 -68.0(3) . . . . ?
C16 C11 C12 Dy1 125.9(5) . . . . ?
C11 C12 C13 C14 -1.3(5) . . . . ?
C17 C12 C13 C14 -171.8(4) . . . . ?
Dy1 C12 C13 C14 66.5(3) . . . . ?
C11 C12 C13 C18 164.5(4) . . . . ?
C17 C12 C13 C18 -6.0(8) . . . . ?
Dy1 C12 C13 C18 -127.7(5) . . . . ?
C11 C12 C13 Dy1 -67.8(3) . . . . ?
C17 C12 C13 Dy1 121.7(5) . . . . ?
C12 C13 C14 C15 0.9(5) . . . . ?
C18 C13 C14 C15 -165.3(4) . . . . ?
Dy1 C13 C14 C15 66.6(3) . . . . ?
C12 C13 C14 C19 171.1(4) . . . . ?
C18 C13 C14 C19 5.0(7) . . . . ?
Dy1 C13 C14 C19 -123.1(4) . . . . ?
C12 C13 C14 Dy1 -65.7(3) . . . . ?
C18 C13 C14 Dy1 128.1(4) . . . . ?
C13 C14 C15 C11 -0.1(5) . . . . ?
C19 C14 C15 C11 -170.1(4) . . . . ?
Dy1 C14 C15 C11 67.5(3) . . . . ?
C13 C14 C15 C20 170.8(4) . . . . ?
C19 C14 C15 C20 0.9(7) . . . . ?
Dy1 C14 C15 C20 -121.6(4) . . . . ?
C13 C14 C15 Dy1 -67.6(3) . . . . ?
C19 C14 C15 Dy1 122.4(4) . . . . ?
C12 C11 C15 C14 -0.6(5) . . . . ?
C16 C11 C15 C14 166.0(4) . . . . ?
Dy1 C11 C15 C14 -68.6(3) . . . . ?
C12 C11 C15 C20 -172.0(4) . . . . ?
C16 C11 C15 C20 -5.3(7) . . . . ?
Dy1 C11 C15 C20 120.0(4) . . . . ?
C12 C11 C15 Dy1 68.0(3) . . . . ?
C16 C11 C15 Dy1 -125.4(4) . . . . ?
C25 C21 C22 C23 -0.1(4) . . . . ?
C26 C21 C22 C23 -171.4(4) . . . . ?
Dy2 C21 C22 C23 66.4(3) . . . . ?
C25 C21 C22 C27 167.1(4) . . . . ?
C26 C21 C22 C27 -4.1(6) . . . . ?
Dy2 C21 C22 C27 -126.3(4) . . . . ?
C25 C21 C22 Dy2 -66.5(3) . . . . ?
C26 C21 C22 Dy2 122.2(4) . . . . ?
C21 C22 C23 C24 0.8(4) . . . . ?
C27 C22 C23 C24 -166.4(4) . . . . ?
Dy2 C22 C23 C24 67.6(3) . . . . ?
C21 C22 C23 C28 172.1(4) . . . . ?
C27 C22 C23 C28 4.9(7) . . . . ?
Dy2 C22 C23 C28 -121.1(4) . . . . ?
C21 C22 C23 Dy2 -66.8(3) . . . . ?
C27 C22 C23 Dy2 126.0(4) . . . . ?
C22 C23 C24 C25 -1.2(4) . . . . ?
C28 C23 C24 C25 -172.3(4) . . . . ?
Dy2 C23 C24 C25 67.5(3) . . . . ?
C22 C23 C24 C29 165.1(4) . . . . ?
C28 C23 C24 C29 -6.0(7) . . . . ?
Dy2 C23 C24 C29 -126.2(4) . . . . ?
C22 C23 C24 Dy2 -68.6(3) . . . . ?
C28 C23 C24 Dy2 120.2(4) . . . . ?
C23 C24 C25 C21 1.1(4) . . . . ?
C29 C24 C25 C21 -165.9(4) . . . . ?
Dy2 C24 C25 C21 69.0(3) . . . . ?
C23 C24 C25 C30 171.7(4) . . . . ?
C29 C24 C25 C30 4.7(6) . . . . ?
Dy2 C24 C25 C30 -120.4(4) . . . . ?
C23 C24 C25 Dy2 -67.9(3) . . . . ?
C29 C24 C25 Dy2 125.1(4) . . . . ?
C22 C21 C25 C24 -0.6(4) . . . . ?
C26 C21 C25 C24 170.4(4) . . . . ?
Dy2 C21 C25 C24 -68.4(3) . . . . ?
C22 C21 C25 C30 -170.8(4) . . . . ?
C26 C21 C25 C30 0.2(6) . . . . ?
Dy2 C21 C25 C30 121.4(4) . . . . ?
C22 C21 C25 Dy2 67.8(3) . . . . ?
C26 C21 C25 Dy2 -121.2(4) . . . . ?
C35 C31 C32 C33 1.9(4) . . . . ?
C36 C31 C32 C33 173.2(4) . . . . ?
Dy2 C31 C32 C33 -67.1(3) . . . . ?
C35 C31 C32 C37 -162.9(4) . . . . ?
C36 C31 C32 C37 8.4(7) . . . . ?
Dy2 C31 C32 C37 128.1(4) . . . . ?
C35 C31 C32 Dy2 69.0(3) . . . . ?
C36 C31 C32 Dy2 -119.7(4) . . . . ?
C31 C32 C33 C34 -2.1(4) . . . . ?
C37 C32 C33 C34 162.0(4) . . . . ?
Dy2 C32 C33 C34 -69.0(3) . . . . ?
C31 C32 C33 C38 -172.6(4) . . . . ?
C37 C32 C33 C38 -8.4(7) . . . . ?
Dy2 C32 C33 C38 120.5(4) . . . . ?
C31 C32 C33 Dy2 66.9(3) . . . . ?
C37 C32 C33 Dy2 -128.9(4) . . . . ?
C32 C33 C34 C35 1.6(4) . . . . ?
C38 C33 C34 C35 172.3(4) . . . . ?
Dy2 C33 C34 C35 -66.6(3) . . . . ?
C32 C33 C34 C39 -164.8(4) . . . . ?
C38 C33 C34 C39 6.0(6) . . . . ?
Dy2 C33 C34 C39 127.0(4) . . . . ?
C32 C33 C34 Dy2 68.2(3) . . . . ?
C38 C33 C34 Dy2 -121.0(4) . . . . ?
C33 C34 C35 C31 -0.4(4) . . . . ?
C39 C34 C35 C31 166.3(4) . . . . ?
Dy2 C34 C35 C31 -66.5(3) . . . . ?
C33 C34 C35 C40 -169.9(4) . . . . ?
C39 C34 C35 C40 -3.2(6) . . . . ?
Dy2 C34 C35 C40 124.1(4) . . . . ?
C33 C34 C35 Dy2 66.0(3) . . . . ?
C39 C34 C35 Dy2 -127.3(4) . . . . ?
C32 C31 C35 C34 -0.9(4) . . . . ?
C36 C31 C35 C34 -172.0(4) . . . . ?
Dy2 C31 C35 C34 67.7(3) . . . . ?
C32 C31 C35 C40 168.3(4) . . . . ?
C36 C31 C35 C40 -2.8(7) . . . . ?
Dy2 C31 C35 C40 -123.2(4) . . . . ?
C32 C31 C35 Dy2 -68.6(3) . . . . ?
C36 C31 C35 Dy2 120.3(4) . . . . ?
C46 C41 C42 C43 -0.8(6) . . . . ?
B C41 C42 C43 -175.8(4) . . . . ?
C46 C41 C42 Dy1 -114.0(3) . . . . ?
B C41 C42 Dy1 71.1(4) . . . . ?
C41 C42 C43 C44 1.5(6) . . . . ?
Dy1 C42 C43 C44 131.0(4) . . . . ?
C42 C43 C44 C45 -1.3(7) . . . . ?
C43 C44 C45 C46 0.3(8) . . . . ?
C42 C41 C46 C45 -0.2(6) . . . . ?
B C41 C46 C45 174.7(4) . . . . ?
C44 C45 C46 C41 0.4(7) . . . . ?
C52 C47 C48 C49 -1.3(5) . . . . ?
B C47 C48 C49 -177.5(3) . . . . ?
C52 C47 C48 Dy1 -108.8(3) . . . . ?
B C47 C48 Dy1 75.0(4) . . . . ?
C47 C48 C49 C50 0.8(6) . . . . ?
Dy1 C48 C49 C50 128.7(4) . . . . ?
C47 C48 C49 Dy1 -127.8(4) . . . . ?
C48 C49 C50 C51 0.7(6) . . . . ?
Dy1 C49 C50 C51 88.2(5) . . . . ?
C49 C50 C51 C52 -1.6(7) . . . . ?
C50 C51 C52 C47 1.0(7) . . . . ?
C48 C47 C52 C51 0.4(6) . . . . ?
B C47 C52 C51 176.5(4) . . . . ?
C58 C53 C54 C55 -0.9(5) . . . . ?
B C53 C54 C55 -178.8(4) . . . . ?
C53 C54 C55 C56 -0.6(7) . . . . ?
C54 C55 C56 C57 1.5(7) . . . . ?
C55 C56 C57 C58 -0.8(6) . . . . ?
C56 C57 C58 C53 -0.9(6) . . . . ?
C56 C57 C58 Dy2 -128.6(4) . . . . ?
C54 C53 C58 C57 1.7(5) . . . . ?
B C53 C58 C57 179.7(3) . . . . ?
C54 C53 C58 Dy2 109.9(3) . . . . ?
B C53 C58 Dy2 -72.1(4) . . . . ?
C64 C59 C60 C61 2.4(6) . . . . ?
B C59 C60 C61 177.4(3) . . . . ?
C64 C59 C60 Dy2 111.7(3) . . . . ?
B C59 C60 Dy2 -73.3(4) . . . . ?
C59 C60 C61 C62 -2.5(6) . . . . ?
Dy2 C60 C61 C62 -130.6(4) . . . . ?
C60 C61 C62 C63 0.9(7) . . . . ?
C61 C62 C63 C64 0.6(8) . . . . ?
C62 C63 C64 C59 -0.6(8) . . . . ?
C60 C59 C64 C63 -0.9(6) . . . . ?
B C59 C64 C63 -175.8(4) . . . . ?
C87 C82 C83 C84 0.0 . . . . ?
C81 C82 C83 C84 178.4(5) . . . . ?
C82 C83 C84 C85 0.0 . . . . ?
C83 C84 C85 C86 0.0 . . . . ?
C84 C85 C86 C87 0.0 . . . . ?
C85 C86 C87 C82 0.0 . . . . ?
C83 C82 C87 C86 0.0 . . . . ?
C81 C82 C87 C86 -178.2(6) . . . . ?
C94 C89 C90 C91 0.0 . . . . ?
C88 C89 C90 C91 -179.4(7) . . . . ?
C89 C90 C91 C92 0.0 . . . . ?
C90 C91 C92 C93 0.0 . . . . ?
C91 C92 C93 C94 0.0 . . . . ?
C92 C93 C94 C89 0.0 . . . . ?
C90 C89 C94 C93 0.0 . . . . ?
C88 C89 C94 C93 179.3(8) . . . . ?
C101 C96 C97 C98 0.0 . . . . ?
C95 C96 C97 C98 178.9(8) . . . . ?
C96 C97 C98 C99 0.0 . . . . ?
C97 C98 C99 C100 0.0 . . . . ?
C98 C99 C100 C101 0.0 . . . . ?
C99 C100 C101 C96 0.0 . . . . ?
C97 C96 C101 C100 0.0 . . . . ?
C95 C96 C101 C100 -179.0(8) . . . . ?
C52 C47 B C53 -93.8(4) . . . . ?
C48 C47 B C53 82.0(4) . . . . ?
C52 C47 B C59 25.8(5) . . . . ?
C48 C47 B C59 -158.4(3) . . . . ?
C52 C47 B C41 145.5(4) . . . . ?
C48 C47 B C41 -38.7(5) . . . . ?
C54 C53 B C47 -21.3(4) . . . . ?
C58 C53 B C47 160.9(3) . . . . ?
C54 C53 B C59 -140.9(3) . . . . ?
C58 C53 B C59 41.3(4) . . . . ?
C54 C53 B C41 99.3(4) . . . . ?
C58 C53 B C41 -78.4(4) . . . . ?
C64 C59 B C47 89.5(4) . . . . ?
C60 C59 B C47 -85.1(4) . . . . ?
C64 C59 B C53 -151.2(4) . . . . ?
C60 C59 B C53 34.2(4) . . . . ?
C64 C59 B C41 -30.7(5) . . . . ?
C60 C59 B C41 154.7(3) . . . . ?
C46 C41 B C47 148.4(4) . . . . ?
C42 C41 B C47 -37.1(5) . . . . ?
C46 C41 B C53 28.4(5) . . . . ?
C42 C41 B C53 -157.1(3) . . . . ?
C46 C41 B C59 -91.6(4) . . . . ?
C42 C41 B C59 82.9(4) . . . . ?
Al1 O1 C65 C66 140.3(9) . . . . ?
Al1 O1 C65 C67' -144.6(11) . . . . ?
Al1 O1 C65 C68 17.8(12) . . . . ?
Al1 O1 C65 C68' -17.5(13) . . . . ?
Al1 O1 C65 C66' 93.0(12) . . . . ?
Al1 O1 C65 C67 -102.5(10) . . . . ?
O1 C65 C66 F2 -44.7(10) . . . . ?
C68 C65 C66 F2 79.6(9) . . . . ?
C67 C65 C66 F2 -161.5(8) . . . . ?
O1 C65 C66 F1 66.2(11) . . . . ?
C68 C65 C66 F1 -169.6(9) . . . . ?
C67 C65 C66 F1 -50.7(11) . . . . ?
O1 C65 C66 F3 -168.7(9) . . . . ?
C68 C65 C66 F3 -44.5(12) . . . . ?
C67 C65 C66 F3 74.4(11) . . . . ?
O1 C65 C67 F5 79.1(9) . . . . ?
C66 C65 C67 F5 -161.3(9) . . . . ?
C68 C65 C67 F5 -42.7(10) . . . . ?
O1 C65 C67 F6 -162.0(8) . . . . ?
C66 C65 C67 F6 -42.4(10) . . . . ?
C68 C65 C67 F6 76.1(10) . . . . ?
O1 C65 C67 F4 -44.2(9) . . . . ?
C66 C65 C67 F4 75.4(10) . . . . ?
C68 C65 C67 F4 -166.0(8) . . . . ?
O1 C65 C68 F9 76.0(9) . . . . ?
C66 C65 C68 F9 -47.8(10) . . . . ?
C67 C65 C68 F9 -165.3(9) . . . . ?
O1 C65 C68 F7 -47.5(10) . . . . ?
C66 C65 C68 F7 -171.3(9) . . . . ?
C67 C65 C68 F7 71.2(10) . . . . ?
O1 C65 C68 F8 -152.3(7) . . . . ?
C66 C65 C68 F8 84.0(9) . . . . ?
C67 C65 C68 F8 -33.5(9) . . . . ?
O1 C65 C66' F3' 160.3(17) . . . . ?
C67' C65 C66' F3' 41(2) . . . . ?
C68' C65 C66' F3' -80.2(19) . . . . ?
O1 C65 C66' F1' -75.3(14) . . . . ?
C67' C65 C66' F1' 165.6(14) . . . . ?
C68' C65 C66' F1' 44.1(16) . . . . ?
O1 C65 C66' F2' 29.4(15) . . . . ?
C67' C65 C66' F2' -89.7(15) . . . . ?
C68' C65 C66' F2' 148.9(14) . . . . ?
O1 C65 C67' F5' -70.6(16) . . . . ?
C68' C65 C67' F5' 160.5(15) . . . . ?
C66' C65 C67' F5' 44.1(18) . . . . ?
O1 C65 C67' F6' -177.9(13) . . . . ?
C68' C65 C67' F6' 53.2(17) . . . . ?
C66' C65 C67' F6' -63.1(17) . . . . ?
O1 C65 C67' F4' 63.6(16) . . . . ?
C68' C65 C67' F4' -65.4(16) . . . . ?
C66' C65 C67' F4' 178.3(14) . . . . ?
O1 C65 C68' F9' -80.3(15) . . . . ?
C67' C65 C68' F9' 46.0(17) . . . . ?
C66' C65 C68' F9' 169.4(14) . . . . ?
O1 C65 C68' F7' 42.4(15) . . . . ?
C67' C65 C68' F7' 168.7(13) . . . . ?
C66' C65 C68' F7' -67.8(15) . . . . ?
O1 C65 C68' F8' 136.6(11) . . . . ?
C67' C65 C68' F8' -97.2(13) . . . . ?
C66' C65 C68' F8' 26.3(14) . . . . ?
Al1 O2 C69 C72 157(5) . . . . ?
Al1 O2 C69 C70 43(6) . . . . ?
Al1 O2 C69 C71 -79(6) . . . . ?
O2 C69 C70 F10 147.7(15) . . . . ?
C72 C69 C70 F10 35.8(17) . . . . ?
C71 C69 C70 F10 -89.4(16) . . . . ?
O2 C69 C70 F12 -100.5(18) . . . . ?
C72 C69 C70 F12 147.6(16) . . . . ?
C71 C69 C70 F12 22(2) . . . . ?
O2 C69 C70 F11 31.6(18) . . . . ?
C72 C69 C70 F11 -80.3(15) . . . . ?
C71 C69 C70 F11 154.5(13) . . . . ?
O2 C69 C71 F15 -85.1(16) . . . . ?
C72 C69 C71 F15 32.2(18) . . . . ?
C70 C69 C71 F15 152.2(15) . . . . ?
O2 C69 C71 F13 166.2(15) . . . . ?
C72 C69 C71 F13 -76.5(17) . . . . ?
C70 C69 C71 F13 43.6(17) . . . . ?
O2 C69 C71 F14 34.4(18) . . . . ?
C72 C69 C71 F14 151.7(15) . . . . ?
C70 C69 C71 F14 -88.3(17) . . . . ?
O2 C69 C72 F16 141.9(17) . . . . ?
C70 C69 C72 F16 -101.4(17) . . . . ?
C71 C69 C72 F16 20(2) . . . . ?
O2 C69 C72 F18 32.7(16) . . . . ?
C70 C69 C72 F18 149.4(13) . . . . ?
C71 C69 C72 F18 -88.7(16) . . . . ?
O2 C69 C72 F17 -85.8(16) . . . . ?
C70 C69 C72 F17 31.0(18) . . . . ?
C71 C69 C72 F17 152.8(15) . . . . ?
Al1 O2' C69' C72' -51(2) . . . . ?
Al1 O2' C69' C70' -177.6(14) . . . . ?
Al1 O2' C69' C71' 67.8(19) . . . . ?
O2' C69' C70' F10' -177.7(11) . . . . ?
C72' C69' C70' F10' 51.3(13) . . . . ?
C71' C69' C70' F10' -62.4(12) . . . . ?
O2' C69' C70' F11' 62.9(12) . . . . ?
C72' C69' C70' F11' -68.1(12) . . . . ?
C71' C69' C70' F11' 178.2(9) . . . . ?
O2' C69' C70' F12' -49.5(12) . . . . ?
C72' C69' C70' F12' 179.5(11) . . . . ?
C71' C69' C70' F12' 65.8(11) . . . . ?
O2' C69' C71' F14' 62.4(12) . . . . ?
C72' C69' C71' F14' -170.4(10) . . . . ?
C70' C69' C71' F14' -52.4(12) . . . . ?
O2' C69' C71' F13' 170.4(11) . . . . ?
C72' C69' C71' F13' -62.4(14) . . . . ?
C70' C69' C71' F13' 55.7(14) . . . . ?
O2' C69' C71' F15' -68.9(14) . . . . ?
C72' C69' C71' F15' 58.2(14) . . . . ?
C70' C69' C71' F15' 176.3(12) . . . . ?
O2' C69' C72' F18' 66.5(16) . . . . ?
C70' C69' C72' F18' -168.7(12) . . . . ?
C71' C69' C72' F18' -53.7(14) . . . . ?
O2' C69' C72' F17' -54.4(15) . . . . ?
C70' C69' C72' F17' 70.3(13) . . . . ?
C71' C69' C72' F17' -174.7(11) . . . . ?
O2' C69' C72' F16' -164.9(13) . . . . ?
C70' C69' C72' F16' -40.2(15) . . . . ?
C71' C69' C72' F16' 74.8(13) . . . . ?
Al1 O3 C73 C76 -148.9(8) . . . . ?
Al1 O3 C73 C74 90.2(10) . . . . ?
Al1 O3 C73 C75 -28.8(11) . . . . ?
O3 C73 C74 F21 -164.5(8) . . . . ?
C76 C73 C74 F21 74.8(10) . . . . ?
C75 C73 C74 F21 -43.0(10) . . . . ?
O3 C73 C74 F19 -40.6(9) . . . . ?
C76 C73 C74 F19 -161.3(8) . . . . ?
C75 C73 C74 F19 81.0(8) . . . . ?
O3 C73 C74 F20 74.8(7) . . . . ?
C76 C73 C74 F20 -45.9(8) . . . . ?
C75 C73 C74 F20 -163.7(6) . . . . ?
O3 C73 C75 F22 -38.4(7) . . . . ?
C76 C73 C75 F22 81.9(6) . . . . ?
C74 C73 C75 F22 -159.9(6) . . . . ?
O3 C73 C75 F23 -159.0(5) . . . . ?
C76 C73 C75 F23 -38.7(7) . . . . ?
C74 C73 C75 F23 79.4(7) . . . . ?
O3 C73 C75 F24 78.5(6) . . . . ?
C76 C73 C75 F24 -161.2(5) . . . . ?
C74 C73 C75 F24 -43.0(7) . . . . ?
O3 C73 C76 F26 -42.2(9) . . . . ?
C74 C73 C76 F26 79.7(9) . . . . ?
C75 C73 C76 F26 -163.8(6) . . . . ?
O3 C73 C76 F25 81.0(8) . . . . ?
C74 C73 C76 F25 -157.1(7) . . . . ?
C75 C73 C76 F25 -40.6(8) . . . . ?
O3 C73 C76 F27 -162.0(6) . . . . ?
C74 C73 C76 F27 -40.1(9) . . . . ?
C75 C73 C76 F27 76.4(8) . . . . ?
Al1 O4 C77 C79 -28.2(16) . . . . ?
Al1 O4 C77 C78 94.6(14) . . . . ?
Al1 O4 C77 C80 -151.0(12) . . . . ?
O4 C77 C78 F29 38.1(9) . . . . ?
C79 C77 C78 F29 162.5(7) . . . . ?
C80 C77 C78 F29 -76.9(8) . . . . ?
O4 C77 C78 F30 162.9(7) . . . . ?
C79 C77 C78 F30 -72.7(9) . . . . ?
C80 C77 C78 F30 47.9(9) . . . . ?
O4 C77 C78 F28 -81.7(7) . . . . ?
C79 C77 C78 F28 42.7(8) . . . . ?
C80 C77 C78 F28 163.3(6) . . . . ?
O4 C77 C79 F32 41.7(9) . . . . ?
C78 C77 C79 F32 -81.2(8) . . . . ?
C80 C77 C79 F32 161.8(6) . . . . ?
O4 C77 C79 F31 163.5(7) . . . . ?
C78 C77 C79 F31 40.6(8) . . . . ?
C80 C77 C79 F31 -76.4(8) . . . . ?
O4 C77 C79 F33 -77.4(7) . . . . ?
C78 C77 C79 F33 159.7(6) . . . . ?
C80 C77 C79 F33 42.7(7) . . . . ?
O4 C77 C80 F35 46.9(8) . . . . ?
C79 C77 C80 F35 -76.5(8) . . . . ?
C78 C77 C80 F35 164.1(7) . . . . ?
O4 C77 C80 F34 160.2(7) . . . . ?
C79 C77 C80 F34 36.8(9) . . . . ?
C78 C77 C80 F34 -82.6(8) . . . . ?
O4 C77 C80 F36 -76.2(8) . . . . ?
C79 C77 C80 F36 160.4(7) . . . . ?
C78 C77 C80 F36 41.1(8) . . . . ?
Al1 O4' C77' C79' -106(5) . . . . ?
Al1 O4' C77' C78' 16(5) . . . . ?
Al1 O4' C77' C80' 137(4) . . . . ?
O4' C77' C78' F29' 41(2) . . . . ?
C79' C77' C78' F29' 164.0(17) . . . . ?
C80' C77' C78' F29' -77.9(19) . . . . ?
O4' C77' C78' F30' 163(2) . . . . ?
C79' C77' C78' F30' -73.9(19) . . . . ?
C80' C77' C78' F30' 44(2) . . . . ?
O4' C77' C78' F28' -74(2) . . . . ?
C79' C77' C78' F28' 48.8(19) . . . . ?
C80' C77' C78' F28' 166.9(16) . . . . ?
O4' C77' C79' F32' 48(2) . . . . ?
C78' C77' C79' F32' -76.3(19) . . . . ?
C80' C77' C79' F32' 163.8(17) . . . . ?
O4' C77' C79' F31' 164(2) . . . . ?
C78' C77' C79' F31' 40(2) . . . . ?
C80' C77' C79' F31' -80.2(18) . . . . ?
O4' C77' C79' F33' -78(2) . . . . ?
C78' C77' C79' F33' 157.7(17) . . . . ?
C80' C77' C79' F33' 38(2) . . . . ?
O4' C77' C80' F36' -75(2) . . . . ?
C79' C77' C80' F36' 166.2(17) . . . . ?
C78' C77' C80' F36' 48(2) . . . . ?
O4' C77' C80' F35' 51(2) . . . . ?
C79' C77' C80' F35' -68.0(19) . . . . ?
C78' C77' C80' F35' 173.6(17) . . . . ?
O4' C77' C80' F34' 164.6(19) . . . . ?
C79' C77' C80' F34' 45.7(19) . . . . ?
C78' C77' C80' F34' -72.7(19) . . . . ?
C69 O2 Al1 O4 -132(5) . . . . ?
C69 O2 Al1 O1 -7(6) . . . . ?
C69 O2 Al1 O3 116(5) . . . . ?
C77 O4 Al1 O2 83.6(15) . . . . ?
C77 O4 Al1 O1 -48.5(15) . . . . ?
C77 O4 Al1 O3 -167.8(13) . . . . ?
C65 O1 Al1 O2 72.6(11) . . . . ?
C65 O1 Al1 O4 -162.7(10) . . . . ?
C65 O1 Al1 O3 -45.8(10) . . . . ?
C65 O1 Al1 O4' -178.1(13) . . . . ?
C65 O1 Al1 O2' 77.0(10) . . . . ?
C73 O3 Al1 O2 105.4(10) . . . . ?
C73 O3 Al1 O4 -7.3(10) . . . . ?
C73 O3 Al1 O1 -125.2(9) . . . . ?
C73 O3 Al1 O4' -0.4(16) . . . . ?
C73 O3 Al1 O2' 120.2(10) . . . . ?
C77' O4' Al1 O1 41(5) . . . . ?
C77' O4' Al1 O3 -86(5) . . . . ?
C77' O4' Al1 O2' 147(5) . . . . ?
C69' O2' Al1 O1 -151.7(17) . . . . ?
C69' O2' Al1 O3 -31.9(18) . . . . ?
C69' O2' Al1 O4' 99(2) . . . . ?
